data_1557647
loop_
_publ_author_name
'Latendresse, Trevor P.'
'Vieru, Veacheslav'
'Upadhyay, Apoorva'
'Bhuvanesh, Nattamai S.'
'Chibotaru, Liviu F.'
'Nippe, Michael'

_publ_section_title
;
 Trends in trigonal prismatic Ln-[1]ferrocenophane complexes and discovery
 of a Ho3+ single-molecule magnet
;
_journal_issue 15
_journal_name_full 'Chemical Science'
_journal_page_first 3936
_journal_page_last 3951
_journal_paper_doi 10.1039/D0SC01197E
_journal_volume 11
_journal_year 2020
_chemical_formula_moiety 'C38 H40 Fe3 Ho Li2 O2, C16 H32 Li O4'
_chemical_formula_sum 'C54 H72 Fe3 Ho Li3 O6'
_chemical_formula_weight 1170.41
_space_group_crystal_system monoclinic
_space_group_IT_number 14
_space_group_name_Hall '-P 2ybc'
_space_group_name_H-M_alt 'P 1 21/c 1'
_atom_sites_solution_hydrogens geom
_atom_sites_solution_primary dual
_audit_creation_date 2018-02-22
_audit_creation_method
;
Olex2 1.2-beta
(compiled 2017.03.28 svn.r3405 for OlexSys, GUI svn.r5335)
;
_audit_update_record
;
2020-02-26 deposited with the CCDC.	2020-03-24 downloaded from the CCDC.
;
_cell_angle_alpha 90
_cell_angle_beta 92.383(2)
_cell_angle_gamma 90
_cell_formula_units_Z 8
_cell_length_a 11.3991(7)
_cell_length_b 63.596(3)
_cell_length_c 13.7285(8)
_cell_measurement_reflns_used 9680
_cell_measurement_temperature 110.0
_cell_measurement_theta_max 24.072
_cell_measurement_theta_min 2.299
_cell_volume 9943.7(10)
_computing_cell_refinement 'SAINT v8.37A (Bruker, 2015)'
_computing_data_reduction 'SAINT v8.37A (Bruker, 2015)'
_computing_molecular_graphics 'Olex2 (Dolomanov et al., 2009)'
_computing_publication_material 'Olex2 (Dolomanov et al., 2009)'
_computing_structure_refinement 'ShelXL (Sheldrick, 2015)'
_computing_structure_solution 'ShelXT (Sheldrick, 2015)'
_diffrn_ambient_temperature 110.0
_diffrn_measured_fraction_theta_full 0.900
_diffrn_measured_fraction_theta_max 0.900
_diffrn_measurement_device_type 'Bruker APEX-II CCD'
_diffrn_measurement_method '\f and \w scans'
_diffrn_radiation_type MoK\a
_diffrn_radiation_wavelength 0.71073
_diffrn_reflns_av_R_equivalents 0.0638
_diffrn_reflns_av_unetI/netI 0.0679
_diffrn_reflns_Laue_measured_fraction_full 0.900
_diffrn_reflns_Laue_measured_fraction_max 0.900
_diffrn_reflns_limit_h_max 12
_diffrn_reflns_limit_h_min -12
_diffrn_reflns_limit_k_max 68
_diffrn_reflns_limit_k_min -68
_diffrn_reflns_limit_l_max 14
_diffrn_reflns_limit_l_min -14
_diffrn_reflns_number 50971
_diffrn_reflns_point_group_measured_fraction_full 0.900
_diffrn_reflns_point_group_measured_fraction_max 0.900
_diffrn_reflns_theta_full 22.500
_diffrn_reflns_theta_max 22.500
_diffrn_reflns_theta_min 2.184
_diffrn_standards_number 0
_exptl_absorpt_coefficient_mu 2.481
_exptl_absorpt_correction_T_max 0.3299
_exptl_absorpt_correction_T_min 0.2395
_exptl_absorpt_correction_type multi-scan
_exptl_absorpt_process_details
'SADABS-2016/2 (Bruker,2016/2) was used for absorption correction. wR2(int) was 0.1232 before and 0.0752 after correction. The Ratio of minimum to maximum transmission is 0.7260. The \l/2 correction factor is Not present.'
_exptl_crystal_colour brown
_exptl_crystal_colour_primary brown
_exptl_crystal_density_diffrn 1.564
_exptl_crystal_description block
_exptl_crystal_F_000 4784
_exptl_crystal_size_max 0.184
_exptl_crystal_size_mid 0.176
_exptl_crystal_size_min 0.152
_refine_diff_density_max 1.194
_refine_diff_density_min -1.027
_refine_diff_density_rms 0.173
_refine_ls_extinction_method none
_refine_ls_goodness_of_fit_ref 1.224
_refine_ls_hydrogen_treatment constr
_refine_ls_matrix_type full
_refine_ls_number_parameters 1143
_refine_ls_number_reflns 11711
_refine_ls_number_restraints 438
_refine_ls_restrained_S_all 1.201
_refine_ls_R_factor_all 0.1061
_refine_ls_R_factor_gt 0.0848
_refine_ls_shift/su_max 0.001
_refine_ls_shift/su_mean 0.000
_refine_ls_structure_factor_coef Fsqd
_refine_ls_weighting_details 'w=1/[\s^2^(Fo^2^)+217.6344P] where P=(Fo^2^+2Fc^2^)/3'
_refine_ls_weighting_scheme calc
_refine_ls_wR_factor_gt 0.1426
_refine_ls_wR_factor_ref 0.1511
_reflns_Friedel_coverage 0.000
_reflns_number_gt 9407
_reflns_number_total 11711
_reflns_threshold_expression 'I > 2\s(I)'
_cod_data_source_file d0sc01197e2.cif
_cod_data_source_block mntpl045
_cod_depositor_comments
;Adding full bibliography for 1557647--1557656.cif.

 Adding full bibliography for 1557647--1557656.cif.
;
_cod_original_cell_volume 9943.8(10)
_cod_database_code 1557647
_shelx_shelxl_version_number 2017/1
_shelx_space_group_comment
;
The symmetry employed for this shelxl refinement is uniquely defined
by the following loop, which should always be used as a source of
symmetry information in preference to the above space-group names.
They are only intended as comments.
;
_shelx_estimated_absorpt_t_max 0.704
_shelx_estimated_absorpt_t_min 0.658
_olex2_refinement_description
;
1. Fixed Uiso
 At 1.2 times of:
  All C(H) groups, All C(H,H) groups, All C(H,H,H,H) groups
2. Restrained distances
 O4E-Li3D \\sim O4D-Li3D
 with sigma of 0.01
 O4E-C46E \\sim O4D-C46D \\sim O4E-C43E \\sim O4D-C43D
 with sigma of 0.01
 C44E-C43E \\sim C44D-C43D \\sim C46D-C45D \\sim C46E-C45E
 with sigma of 0.01
 C45E-C44E \\sim C45D-C44D
 with sigma of 0.01
 C46-C45 \\sim C46-C45A \\sim C44-C43
 with sigma of 0.01
 C45-C44 \\sim C45A-C44
 with sigma of 0.01
3. Uiso/Uaniso restraints and constraints
O4D \\sim C43D \\sim C44D \\sim C45D \\sim C46D \\sim O4E \\sim C43E \\sim C44E
\\sim C45E \\sim C46E: within 2A with sigma of 0.01 and sigma for terminal
atoms of 0.02
O5D \\sim C47D \\sim C48D \\sim C49D \\sim C50D: within 2A with sigma of 0.01
and sigma for terminal atoms of 0.02
Uanis(C22) = Uanis(C21) = Uanis(C25)
Uanis(C27) = Uanis(C26) = Uanis(C30)
Uanis(C15) = Uanis(C11) = Uanis(C12)
Uanis(C5) = Uanis(C1) = Uanis(C2)
Uanis(C20) = Uanis(C16) = Uanis(C17)
Uanis(C17D) = Uanis(C16D) = Uanis(C20D)
Uanis(C10D) = Uanis(C6D) = Uanis(C7D)
Uanis(C3D) = Uanis(C2D) = Uanis(C1D)
Uanis(C29D) = Uanis(C28D) = Uanis(C27D)
Uanis(O2) = Uanis(Li2)
Uanis(C45) = Uanis(C45A)
4. Rigid body (RIGU) restrains
 O4D, C43D, C44D, C45D, C46D, O4E, C43E, C44E, C45E, C46E
 with sigma for 1-2 distances of 0.01 and sigma for 1-3 distances of 0.01
 C47D, C48D, C49D, C50D, O5D
 with sigma for 1-2 distances of 0.01 and sigma for 1-3 distances of 0.01
 C22, C21, C25, C24, C23
 with sigma for 1-2 distances of 0.01 and sigma for 1-3 distances of 0.01
 C30, C26, C27, C28, C29
 with sigma for 1-2 distances of 0.01 and sigma for 1-3 distances of 0.01
 C2, C1, C5, C4, C3
 with sigma for 1-2 distances of 0.01 and sigma for 1-3 distances of 0.01
 C6, C7, C10, C9, C8
 with sigma for 1-2 distances of 0.01 and sigma for 1-3 distances of 0.01
 C16, C17, C18, C19, C20
 with sigma for 1-2 distances of 0.01 and sigma for 1-3 distances of 0.01
5. Others
 Sof(O4E)=Sof(C43E)=Sof(H43E)=Sof(H43F)=Sof(C44E)=Sof(H44G)=Sof(H44H)=
 Sof(C45E)=Sof(H45G)=Sof(H45H)=Sof(C46E)=Sof(H46G)=Sof(H46H)=1-FVAR(1)
 Sof(O4D)=Sof(C43D)=Sof(H43A)=Sof(H43B)=Sof(C44D)=Sof(H44A)=Sof(H44B)=
 Sof(C45D)=Sof(H45A)=Sof(H45B)=Sof(C46D)=Sof(H46A)=Sof(H46B)=FVAR(1)
 Sof(H44C)=Sof(H44D)=Sof(H46C)=Sof(H46D)=Sof(C45A)=Sof(H45C)=Sof(H45D)=1-FVAR(2)
 Sof(H44E)=Sof(H44F)=Sof(C45)=Sof(H45E)=Sof(H45F)=Sof(H46E)=Sof(H46F)=FVAR(2)
6.a Secondary CH2 refined with riding coordinates:
 C31(H31A,H31B), C32(H32A,H32B), C33(H33A,H33B), C34(H34A,H34B), C35(H35A,
 H35B), C36(H36A,H36B), C37(H37A,H37B), C38(H38A,H38B), C31D(H31C,H31D),
 C32D(H32C,H32D), C33D(H33C,H33D), C34D(H34C,H34D), C35D(H35C,H35D), C36D(H36C,
 H36D), C37D(H37C,H37D), C38D(H38C,H38D), C39(H39A,H39B), C40(H40A,H40B),
 C41(H41A,H41B), C42(H42A,H42B), C43(H43C,H43D), C44(H44E,H44F), C44(H44C,H44D),
  C45(H45E,H45F), C46(H46E,H46F), C46(H46C,H46D), C47(H47A,H47B), C48(H48A,
 H48B), C49(H49A,H49B), C50(H50A,H50B), C51(H51A,H51B), C52(H52A,H52B),
 C53(H53A,H53B), C54(H54A,H54B), C39D(H39C,H39D), C40D(H40C,H40D), C41D(H41C,
 H41D), C42D(H42C,H42D), C43D(H43A,H43B), C44D(H44A,H44B), C45D(H45A,H45B),
 C46D(H46A,H46B), C43E(H43E,H43F), C44E(H44G,H44H), C45E(H45G,H45H), C46E(H46G,
 H46H), C47D(H47C,H47D), C48D(H48C,H48D), C49D(H49C,H49D), C50D(H50C,H50D),
 C51D(H51C,H51D), C52D(H52C,H52D), C53D(H53C,H53D), C54D(H54C,H54D), C45A(H45C,
 H45D)
6.b Aromatic/amide H refined with riding coordinates:
 C2(H2), C3(H3), C4(H4), C5(H5), C7(H7), C8(H8), C9(H9), C10(H10), C12(H12),
 C13(H13), C14(H14), C15(H15), C17(H17), C18(H18), C19(H19), C20(H20), C22(H22),
  C23(H23), C24(H24), C25(H25), C27(H27), C28(H28), C29(H29), C30(H30),
 C2D(H2D), C3D(H3D), C4D(H4D), C5D(H5D), C7D(H7D), C8D(H8D), C9D(H9D),
 C10D(H10D), C12D(H12D), C13D(H13D), C14D(H14D), C15D(H15D), C17D(H17D),
 C18D(H18D), C19D(H19D), C20D(H20D), C22D(H22D), C23D(H23D), C24D(H24D),
 C25D(H25D), C27D(H27D), C28D(H28D), C29D(H29D), C30D(H30D)
;
_olex2_submission_special_instructions 'No special instructions were received'

loop_
_space_group_symop_operation_xyz
'x, y, z'
'-x, y+1/2, -z+1/2'
'-x, -y, -z'
'x, -y-1/2, z-1/2'

loop_
_atom_site_label
_atom_site_type_symbol
_atom_site_fract_x
_atom_site_fract_y
_atom_site_fract_z
_atom_site_U_iso_or_equiv
_atom_site_adp_type
_atom_site_occupancy
_atom_site_site_symmetry_order
_atom_site_calc_flag
_atom_site_refinement_flags_posn
_atom_site_refinement_flags_adp
_atom_site_refinement_flags_occupancy
_atom_site_disorder_assembly
_atom_site_disorder_group
Ho1 Ho 0.56993(6) 0.67852(2) 0.76063(4) 0.01713(18) Uani 1 1 d . . . . .
Fe1 Fe 0.55366(17) 0.64478(3) 0.93094(13) 0.0193(5) Uani 1 1 d . . . . .
Fe2 Fe 0.34033(17) 0.69739(3) 0.64869(14) 0.0206(5) Uani 1 1 d . . . . .
Fe3 Fe 0.82675(17) 0.69631(3) 0.70381(14) 0.0207(5) Uani 1 1 d . . . . .
O1 O 0.5977(8) 0.62977(13) 0.5121(6) 0.025(2) Uani 1 1 d . . . . .
O2 O 0.5652(8) 0.73412(13) 0.9761(6) 0.024(2) Uani 1 1 d . . . . .
C1 C 0.5570(13) 0.6392(2) 0.7794(10) 0.027(2) Uani 1 1 d . U . . .
C2 C 0.6487(13) 0.6280(2) 0.8351(10) 0.027(2) Uani 1 1 d . U . . .
H2 H 0.730380 0.629570 0.825596 0.032 Uiso 1 1 calc R . . . .
C3 C 0.6001(13) 0.6145(2) 0.9060(10) 0.026(3) Uani 1 1 d . U . . .
H3 H 0.642776 0.605644 0.950473 0.031 Uiso 1 1 calc R . . . .
C4 C 0.4766(13) 0.6167(2) 0.8977(10) 0.026(3) Uani 1 1 d . U . . .
H4 H 0.421001 0.609746 0.935992 0.032 Uiso 1 1 calc R . . . .
C5 C 0.4515(13) 0.6312(2) 0.8225(10) 0.027(2) Uani 1 1 d . U . . .
H5 H 0.374190 0.635297 0.801986 0.032 Uiso 1 1 calc R . . . .
C6 C 0.5691(13) 0.67744(19) 0.9444(9) 0.022(3) Uani 1 1 d . U . . .
C7 C 0.6641(13) 0.6659(2) 0.9963(10) 0.026(3) Uani 1 1 d . U . . .
H7 H 0.745062 0.667604 0.984311 0.031 Uiso 1 1 calc R . . . .
C8 C 0.6196(13) 0.6519(2) 1.0671(10) 0.030(4) Uani 1 1 d . U . . .
H8 H 0.664231 0.642761 1.109199 0.036 Uiso 1 1 calc R . . . .
C9 C 0.4961(12) 0.6542(2) 1.0622(10) 0.027(3) Uani 1 1 d . U . . .
H9 H 0.442151 0.646798 1.100610 0.032 Uiso 1 1 calc R . . . .
C10 C 0.4671(13) 0.6694(2) 0.9896(9) 0.024(3) Uani 1 1 d . U . . .
H10 H 0.389145 0.673765 0.972823 0.029 Uiso 1 1 calc R . . . .
C11 C 0.4458(12) 0.6724(2) 0.6055(9) 0.024(2) Uani 1 1 d . . . . .
C12 C 0.3244(12) 0.6666(2) 0.6065(10) 0.024(2) Uani 1 1 d . . . . .
H12 H 0.294481 0.655486 0.644255 0.029 Uiso 1 1 calc R . . . .
C13 C 0.2541(14) 0.6798(2) 0.5434(10) 0.037(4) Uani 1 1 d . . . . .
H13 H 0.171627 0.678707 0.531792 0.045 Uiso 1 1 calc R . . . .
C14 C 0.3290(14) 0.6949(2) 0.5007(11) 0.037(4) Uani 1 1 d . . . . .
H14 H 0.306257 0.705864 0.456998 0.044 Uiso 1 1 calc R . . . .
C15 C 0.4462(12) 0.6901(2) 0.5373(9) 0.024(2) Uani 1 1 d . . . . .
H15 H 0.514620 0.697439 0.519590 0.029 Uiso 1 1 calc R . . . .
C16 C 0.4128(12) 0.70587(19) 0.7860(10) 0.0232(19) Uani 1 1 d . U . . .
C17 C 0.2922(12) 0.6984(2) 0.7893(10) 0.0232(19) Uani 1 1 d . U . . .
H17 H 0.268485 0.686869 0.827576 0.028 Uiso 1 1 calc R . . . .
C18 C 0.2126(13) 0.7108(2) 0.7271(9) 0.028(3) Uani 1 1 d . U . . .
H18 H 0.130756 0.708580 0.715877 0.033 Uiso 1 1 calc R . . . .
C19 C 0.2816(13) 0.7267(2) 0.6868(10) 0.029(3) Uani 1 1 d . U . . .
H19 H 0.253731 0.737529 0.644139 0.034 Uiso 1 1 calc R . . . .
C20 C 0.4004(12) 0.7238(2) 0.7210(10) 0.0232(19) Uani 1 1 d . U . . .
H20 H 0.463674 0.732503 0.703261 0.028 Uiso 1 1 calc R . . . .
C21 C 0.7379(11) 0.6694(2) 0.6504(10) 0.0220(19) Uani 1 1 d . U . . .
C22 C 0.7750(11) 0.6831(2) 0.5731(10) 0.0220(19) Uani 1 1 d . U . . .
H22 H 0.723193 0.689246 0.525136 0.026 Uiso 1 1 calc R . . . .
C23 C 0.8990(12) 0.6862(2) 0.5779(10) 0.025(3) Uani 1 1 d . U . . .
H23 H 0.942794 0.694558 0.535116 0.030 Uiso 1 1 calc R . . . .
C24 C 0.9450(13) 0.6743(2) 0.6594(11) 0.032(4) Uani 1 1 d . U . . .
H24 H 1.025052 0.673242 0.680973 0.038 Uiso 1 1 calc R . . . .
C25 C 0.8475(11) 0.6643(2) 0.7018(10) 0.0220(19) Uani 1 1 d . U . . .
H25 H 0.853799 0.655421 0.757248 0.026 Uiso 1 1 calc R . . . .
C26 C 0.7033(12) 0.7095(2) 0.7957(9) 0.0220(19) Uani 1 1 d . U . . .
C27 C 0.7313(12) 0.7231(2) 0.7162(9) 0.0220(19) Uani 1 1 d . U . . .
H27 H 0.676225 0.728248 0.668176 0.026 Uiso 1 1 calc R . . . .
C28 C 0.8546(12) 0.7277(2) 0.7201(10) 0.026(3) Uani 1 1 d . U . . .
H28 H 0.893656 0.736605 0.676252 0.032 Uiso 1 1 calc R . . . .
C29 C 0.9077(13) 0.7170(2) 0.7990(11) 0.033(4) Uani 1 1 d . U . . .
H29 H 0.988702 0.717122 0.818256 0.040 Uiso 1 1 calc R . . . .
C30 C 0.8161(12) 0.7059(2) 0.8449(9) 0.0220(19) Uani 1 1 d . U . . .
H30 H 0.827935 0.697308 0.900927 0.026 Uiso 1 1 calc R . . . .
C31 C 0.4999(14) 0.6277(2) 0.4434(11) 0.039(4) Uani 1 1 d . . . . .
H31A H 0.425597 0.631151 0.474646 0.047 Uiso 1 1 calc R . . . .
H31B H 0.494677 0.613092 0.418364 0.047 Uiso 1 1 calc R . . . .
C32 C 0.5217(14) 0.6429(3) 0.3615(11) 0.044(4) Uani 1 1 d . . . . .
H32A H 0.479406 0.656270 0.370741 0.053 Uiso 1 1 calc R . . . .
H32B H 0.496454 0.636779 0.297597 0.053 Uiso 1 1 calc R . . . .
C33 C 0.6559(15) 0.6462(3) 0.3684(11) 0.047(5) Uani 1 1 d . . . . .
H33A H 0.692135 0.641814 0.307339 0.056 Uiso 1 1 calc R . . . .
H33B H 0.675163 0.661189 0.381024 0.056 Uiso 1 1 calc R . . . .
C34 C 0.6981(13) 0.6325(3) 0.4531(12) 0.046(5) Uani 1 1 d . . . . .
H34A H 0.726206 0.618811 0.429420 0.055 Uiso 1 1 calc R . . . .
H34B H 0.762894 0.639507 0.490905 0.055 Uiso 1 1 calc R . . . .
C35 C 0.5282(12) 0.7544(2) 0.9394(11) 0.030(4) Uani 1 1 d . . . . .
H35A H 0.499295 0.763241 0.992729 0.036 Uiso 1 1 calc R . . . .
H35B H 0.464586 0.752849 0.888619 0.036 Uiso 1 1 calc R . . . .
C36 C 0.6341(12) 0.7641(2) 0.8976(11) 0.032(4) Uani 1 1 d . . . . .
H36A H 0.632239 0.779584 0.903281 0.038 Uiso 1 1 calc R . . . .
H36B H 0.640251 0.760204 0.828102 0.038 Uiso 1 1 calc R . . . .
C37 C 0.7362(12) 0.7547(2) 0.9603(11) 0.030(4) Uani 1 1 d . . . . .
H37A H 0.797726 0.749063 0.918631 0.035 Uiso 1 1 calc R . . . .
H37B H 0.771629 0.765452 1.004481 0.035 Uiso 1 1 calc R . . . .
C38 C 0.6811(13) 0.7371(2) 1.0182(10) 0.026(4) Uani 1 1 d . . . . .
H38A H 0.727567 0.724024 1.013622 0.031 Uiso 1 1 calc R . . . .
H38B H 0.677524 0.741093 1.087743 0.031 Uiso 1 1 calc R . . . .
Li1 Li 0.584(2) 0.6482(4) 0.6254(18) 0.039(7) Uani 1 1 d . . . . .
Li2 Li 0.557(2) 0.7094(3) 0.8925(15) 0.024(2) Uani 1 1 d . . . . .
Ho1D Ho 1.15223(5) 0.56391(2) 0.21749(4) 0.01613(18) Uani 1 1 d . . . . .
Fe1D Fe 1.12101(17) 0.53104(3) 0.39292(13) 0.0195(5) Uani 1 1 d . . . . .
Fe2D Fe 0.92616(16) 0.58825(3) 0.12253(14) 0.0210(5) Uani 1 1 d . . . . .
Fe3D Fe 1.41174(16) 0.57271(3) 0.14528(13) 0.0175(5) Uani 1 1 d . . . . .
O1D O 1.1052(8) 0.51629(13) -0.0339(6) 0.022(2) Uani 1 1 d . . . . .
O2D O 1.1846(8) 0.62187(13) 0.4196(6) 0.022(2) Uani 1 1 d . . . . .
C1D C 1.0997(11) 0.52598(19) 0.2422(9) 0.0195(18) Uani 1 1 d . . . . .
C2D C 1.1759(12) 0.51062(19) 0.2904(9) 0.0195(18) Uani 1 1 d . . . . .
H2D H 1.254799 0.508289 0.273326 0.023 Uiso 1 1 calc R . . . .
C3D C 1.1219(11) 0.4994(2) 0.3652(9) 0.0195(18) Uani 1 1 d . . . . .
H3D H 1.157042 0.488905 0.405843 0.023 Uiso 1 1 calc R . . . .
C4D C 1.0044(11) 0.50702(19) 0.3680(9) 0.019(3) Uani 1 1 d . . . . .
H4D H 0.945757 0.502548 0.410680 0.023 Uiso 1 1 calc R . . . .
C5D C 0.9926(12) 0.5227(2) 0.2935(10) 0.025(3) Uani 1 1 d . . . . .
H5D H 0.921865 0.530219 0.279224 0.031 Uiso 1 1 calc R . . . .
C6D C 1.1777(12) 0.56260(19) 0.4023(9) 0.0203(19) Uani 1 1 d . . . . .
C7D C 1.2623(12) 0.54781(19) 0.4456(9) 0.0203(19) Uani 1 1 d . . . . .
H7D H 1.340467 0.546163 0.425442 0.024 Uiso 1 1 calc R . . . .
C8D C 1.2124(13) 0.5361(2) 0.5223(10) 0.029(4) Uani 1 1 d . . . . .
H8D H 1.250528 0.525707 0.561615 0.035 Uiso 1 1 calc R . . . .
C9D C 1.0957(14) 0.5431(2) 0.5284(9) 0.031(4) Uani 1 1 d . . . . .
H9D H 1.040607 0.538013 0.572830 0.037 Uiso 1 1 calc R . . . .
C10D C 1.0743(12) 0.55893(19) 0.4568(9) 0.0203(19) Uani 1 1 d . . . . .
H10D H 1.001822 0.566116 0.446366 0.024 Uiso 1 1 calc R . . . .
C11D C 1.0054(12) 0.5604(2) 0.0745(9) 0.023(3) Uani 1 1 d . . . . .
C12D C 0.8812(12) 0.5581(2) 0.0893(9) 0.020(3) Uani 1 1 d . . . . .
H12D H 0.849470 0.548188 0.132941 0.024 Uiso 1 1 calc R . . . .
C13D C 0.8118(13) 0.5722(2) 0.0310(10) 0.028(4) Uani 1 1 d . . . . .
H13D H 0.728641 0.573285 0.028627 0.033 Uiso 1 1 calc R . . . .
C14D C 0.8906(12) 0.5844(2) -0.0228(10) 0.027(4) Uani 1 1 d . . . . .
H14D H 0.870142 0.595280 -0.067584 0.032 Uiso 1 1 calc R . . . .
C15D C 1.0054(13) 0.5772(2) 0.0026(10) 0.030(4) Uani 1 1 d . . . . .
H15D H 1.074455 0.582769 -0.024227 0.036 Uiso 1 1 calc R . . . .
C16D C 1.0210(11) 0.59517(19) 0.2530(10) 0.0202(19) Uani 1 1 d . . . . .
C17D C 0.8968(11) 0.59309(19) 0.2667(10) 0.0202(19) Uani 1 1 d . . . . .
H17D H 0.862554 0.583175 0.308855 0.024 Uiso 1 1 calc R . . . .
C18D C 0.8322(12) 0.6081(2) 0.2078(10) 0.029(4) Uani 1 1 d . . . . .
H18D H 0.749494 0.610047 0.205909 0.035 Uiso 1 1 calc R . . . .
C19D C 0.9129(11) 0.61935(19) 0.1534(9) 0.018(3) Uani 1 1 d . . . . .
H19D H 0.895009 0.630014 0.106668 0.022 Uiso 1 1 calc R . . . .
C20D C 1.0271(11) 0.61168(19) 0.1818(10) 0.0202(19) Uani 1 1 d . . . . .
H20D H 1.098013 0.616833 0.156784 0.024 Uiso 1 1 calc R . . . .
C21D C 1.2944(11) 0.5489(2) 0.0993(9) 0.024(4) Uani 1 1 d . . . . .
C22D C 1.3394(12) 0.5612(2) 0.0193(10) 0.027(4) Uani 1 1 d . . . . .
H22D H 1.291184 0.568775 -0.026399 0.032 Uiso 1 1 calc R . . . .
C23D C 1.4634(11) 0.5604(2) 0.0178(10) 0.021(3) Uani 1 1 d . . . . .
H23D H 1.510946 0.567106 -0.028054 0.026 Uiso 1 1 calc R . . . .
C24D C 1.5035(12) 0.5477(2) 0.0971(9) 0.023(3) Uani 1 1 d . . . . .
H24D H 1.582842 0.544502 0.115349 0.027 Uiso 1 1 calc R . . . .
C25D C 1.4014(11) 0.5406(2) 0.1444(9) 0.019(3) Uani 1 1 d . . . . .
H25D H 1.403611 0.531492 0.199313 0.023 Uiso 1 1 calc R . . . .
C26D C 1.3172(12) 0.59117(19) 0.2416(9) 0.019(3) Uani 1 1 d . . . . .
C27D C 1.3576(11) 0.6033(2) 0.1601(10) 0.0217(19) Uani 1 1 d . . . . .
H27D H 1.308256 0.610877 0.115078 0.026 Uiso 1 1 calc R . . . .
C28D C 1.4840(11) 0.60211(19) 0.1576(10) 0.0217(19) Uani 1 1 d . . . . .
H28D H 1.531079 0.608703 0.110959 0.026 Uiso 1 1 calc R . . . .
C29D C 1.5252(12) 0.58957(19) 0.2357(9) 0.0217(19) Uani 1 1 d . . . . .
H29D H 1.604627 0.586162 0.252554 0.026 Uiso 1 1 calc R . . . .
C30D C 1.4220(12) 0.5829(2) 0.2853(10) 0.024(3) Uani 1 1 d . . . . .
H30D H 1.424302 0.573932 0.340831 0.029 Uiso 1 1 calc R . . . .
C31D C 1.0118(12) 0.5217(2) -0.1009(10) 0.031(4) Uani 1 1 d . . . . .
H31C H 0.953227 0.530586 -0.068970 0.038 Uiso 1 1 calc R . . . .
H31D H 0.972169 0.508930 -0.126984 0.038 Uiso 1 1 calc R . . . .
C32D C 1.0686(14) 0.5337(3) -0.1809(11) 0.041(4) Uani 1 1 d . . . . .
H32C H 1.074518 0.548840 -0.165484 0.049 Uiso 1 1 calc R . . . .
H32D H 1.024588 0.531849 -0.244090 0.049 Uiso 1 1 calc R . . . .
C33D C 1.1917(14) 0.5233(3) -0.1825(10) 0.039(4) Uani 1 1 d . . . . .
H33C H 1.197834 0.514108 -0.240330 0.047 Uiso 1 1 calc R . . . .
H33D H 1.254131 0.534098 -0.183499 0.047 Uiso 1 1 calc R . . . .
C34D C 1.2014(14) 0.5106(2) -0.0899(10) 0.038(4) Uani 1 1 d . . . . .
H34C H 1.198856 0.495378 -0.104871 0.046 Uiso 1 1 calc R . . . .
H34D H 1.276229 0.513738 -0.053637 0.046 Uiso 1 1 calc R . . . .
C35D C 1.0894(13) 0.6270(2) 0.4806(11) 0.034(4) Uani 1 1 d . . . . .
H35C H 1.118005 0.634975 0.538697 0.041 Uiso 1 1 calc R . . . .
H35D H 1.049700 0.614055 0.502312 0.041 Uiso 1 1 calc R . . . .
C36D C 1.0054(13) 0.6405(2) 0.4158(12) 0.041(4) Uani 1 1 d . . . . .
H36C H 0.947990 0.631589 0.378561 0.049 Uiso 1 1 calc R . . . .
H36D H 0.962497 0.650748 0.455162 0.049 Uiso 1 1 calc R . . . .
C37D C 1.0893(13) 0.6516(2) 0.3478(11) 0.037(4) Uani 1 1 d . . . . .
H37C H 1.060008 0.650446 0.279080 0.044 Uiso 1 1 calc R . . . .
H37D H 1.097430 0.666611 0.365089 0.044 Uiso 1 1 calc R . . . .
C38D C 1.2065(12) 0.6402(2) 0.3627(11) 0.030(4) Uani 1 1 d . . . . .
H38C H 1.237594 0.636194 0.299021 0.037 Uiso 1 1 calc R . . . .
H38D H 1.264492 0.649429 0.397220 0.037 Uiso 1 1 calc R . . . .
Li1D Li 1.1204(19) 0.5332(4) 0.0858(15) 0.022(5) Uani 1 1 d . . . . .
Li2D Li 1.1817(19) 0.5954(3) 0.3482(16) 0.021(5) Uani 1 1 d . . . . .
O3 O 0.1293(8) 0.67384(13) 0.9971(7) 0.026(2) Uani 1 1 d . . . . .
O4 O 0.0146(8) 0.69745(15) 1.1619(7) 0.033(3) Uani 1 1 d . . . . .
O5 O 0.2915(8) 0.69977(15) 1.1530(7) 0.035(3) Uani 1 1 d . . . . .
O6 O 0.1386(8) 0.72702(14) 1.0108(7) 0.031(2) Uani 1 1 d . . . . .
C39 C 0.1605(13) 0.6539(2) 1.0414(10) 0.031(4) Uani 1 1 d . . . . .
H39A H 0.104001 0.650160 1.091486 0.037 Uiso 1 1 calc R . . . .
H39B H 0.240046 0.654642 1.072952 0.037 Uiso 1 1 calc R . . . .
C40 C 0.1573(16) 0.6380(2) 0.9628(10) 0.042(4) Uani 1 1 d . . . . .
H40A H 0.108528 0.625870 0.980891 0.051 Uiso 1 1 calc R . . . .
H40B H 0.237563 0.632953 0.951032 0.051 Uiso 1 1 calc R . . . .
C41 C 0.1052(14) 0.6486(2) 0.8730(11) 0.037(4) Uani 1 1 d . . . . .
H41A H 0.041877 0.639959 0.841744 0.045 Uiso 1 1 calc R . . . .
H41B H 0.165786 0.651402 0.825015 0.045 Uiso 1 1 calc R . . . .
C42 C 0.0571(13) 0.6689(2) 0.9136(10) 0.030(4) Uani 1 1 d . . . . .
H42A H 0.060275 0.680319 0.864701 0.036 Uiso 1 1 calc R . . . .
H42B H -0.025449 0.667032 0.931628 0.036 Uiso 1 1 calc R . . . .
C43 C -0.0925(12) 0.6864(2) 1.1362(10) 0.035(4) Uani 1 1 d D . . . .
H43C H -0.076170 0.671417 1.122738 0.042 Uiso 1 1 calc R . . . .
H43D H -0.131814 0.692722 1.077613 0.042 Uiso 1 1 calc R . . . .
C44 C -0.1677(16) 0.6885(3) 1.2220(12) 0.073(6) Uani 1 1 d D . . . .
H44E H -0.251501 0.689573 1.200769 0.087 Uiso 0.77(7) 1 calc R . P A 1
H44F H -0.157565 0.676144 1.265694 0.087 Uiso 0.77(7) 1 calc R . P A 1
H44C H -0.237401 0.697155 1.204430 0.087 Uiso 0.23(7) 1 calc R . P A 2
H44D H -0.195104 0.674394 1.242010 0.087 Uiso 0.23(7) 1 calc R . P A 2
C45 C -0.1295(18) 0.7070(6) 1.270(3) 0.055(11) Uani 0.77(7) 1 d D . P A 1
H45E H -0.143939 0.706262 1.340583 0.066 Uiso 0.77(7) 1 calc R . P A 1
H45F H -0.170695 0.719471 1.242055 0.066 Uiso 0.77(7) 1 calc R . P A 1
C46 C -0.0011(12) 0.7082(2) 1.2536(11) 0.037(4) Uani 1 1 d D . . . .
H46E H 0.024957 0.722970 1.249701 0.044 Uiso 0.77(7) 1 calc R . P A 1
H46F H 0.044417 0.701101 1.307146 0.044 Uiso 0.77(7) 1 calc R . P A 1
H46C H -0.017388 0.723265 1.242103 0.044 Uiso 0.23(7) 1 calc R . P A 2
H46D H 0.070644 0.706880 1.296301 0.044 Uiso 0.23(7) 1 calc R . P A 2
C47 C 0.3870(12) 0.7132(2) 1.1213(12) 0.039(4) Uani 1 1 d . . . . .
H47A H 0.368919 0.728222 1.133257 0.046 Uiso 1 1 calc R . . . .
H47B H 0.398908 0.711294 1.050836 0.046 Uiso 1 1 calc R . . . .
C48 C 0.4962(13) 0.7065(2) 1.1812(10) 0.032(4) Uani 1 1 d . . . . .
H48A H 0.539700 0.695365 1.147878 0.038 Uiso 1 1 calc R . . . .
H48B H 0.549227 0.718605 1.194931 0.038 Uiso 1 1 calc R . . . .
C49 C 0.4438(14) 0.6985(3) 1.2725(11) 0.045(4) Uani 1 1 d . . . . .
H49A H 0.427604 0.710188 1.317717 0.054 Uiso 1 1 calc R . . . .
H49B H 0.496820 0.688278 1.306297 0.054 Uiso 1 1 calc R . . . .
C50 C 0.3313(12) 0.6881(2) 1.2362(10) 0.032(4) Uani 1 1 d . . . . .
H50A H 0.345879 0.673234 1.218363 0.038 Uiso 1 1 calc R . . . .
H50B H 0.272172 0.688390 1.287022 0.038 Uiso 1 1 calc R . . . .
C51 C 0.0444(13) 0.7412(2) 1.0292(12) 0.036(4) Uani 1 1 d . . . . .
H51A H 0.043384 0.744657 1.099541 0.043 Uiso 1 1 calc R . . . .
H51B H -0.032036 0.734875 1.008900 0.043 Uiso 1 1 calc R . . . .
C52 C 0.0661(13) 0.7610(2) 0.9699(11) 0.036(4) Uani 1 1 d . . . . .
H52A H 0.100434 0.772358 1.011661 0.044 Uiso 1 1 calc R . . . .
H52B H -0.007543 0.766211 0.937494 0.044 Uiso 1 1 calc R . . . .
C53 C 0.1534(13) 0.7537(2) 0.8947(10) 0.031(4) Uani 1 1 d . . . . .
H53A H 0.112164 0.747377 0.836851 0.037 Uiso 1 1 calc R . . . .
H53B H 0.203451 0.765385 0.873572 0.037 Uiso 1 1 calc R . . . .
C54 C 0.2240(11) 0.7375(2) 0.9509(10) 0.027(4) Uani 1 1 d . . . . .
H54A H 0.260300 0.727401 0.906314 0.033 Uiso 1 1 calc R . . . .
H54B H 0.286595 0.744252 0.992103 0.033 Uiso 1 1 calc R . . . .
Li3 Li 0.145(2) 0.6995(4) 1.0737(18) 0.037(7) Uani 1 1 d . . . . .
O3D O 0.4661(8) 0.56906(14) 0.6574(7) 0.031(2) Uani 1 1 d . . . . .
O5D O 0.6179(8) 0.53351(14) 0.7409(7) 0.031(2) Uani 1 1 d . U . . .
O6D O 0.6306(9) 0.54411(16) 0.5148(7) 0.041(3) Uani 1 1 d . . . . .
C39D C 0.4155(14) 0.5727(2) 0.7488(11) 0.040(4) Uani 1 1 d . . . . .
H39C H 0.461624 0.583312 0.786831 0.048 Uiso 1 1 calc R . . . .
H39D H 0.413469 0.559536 0.787158 0.048 Uiso 1 1 calc R . . . .
C40D C 0.2932(14) 0.5806(3) 0.7261(13) 0.047(5) Uani 1 1 d . . . . .
H40C H 0.236514 0.568793 0.721285 0.057 Uiso 1 1 calc R . . . .
H40D H 0.268204 0.590530 0.776762 0.057 Uiso 1 1 calc R . . . .
C41D C 0.3023(16) 0.5913(3) 0.6313(13) 0.058(5) Uani 1 1 d . . . . .
H41C H 0.297297 0.606687 0.639554 0.070 Uiso 1 1 calc R . . . .
H41D H 0.237960 0.586686 0.585463 0.070 Uiso 1 1 calc R . . . .
C42D C 0.4208(14) 0.5852(2) 0.5924(11) 0.043(4) Uani 1 1 d . . . . .
H42C H 0.411450 0.579764 0.524933 0.051 Uiso 1 1 calc R . . . .
H42D H 0.474297 0.597459 0.592790 0.051 Uiso 1 1 calc R . . . .
O4D O 0.745(2) 0.5740(5) 0.657(7) 0.047(4) Uani 0.34(2) 1 d D U P B 1
C43D C 0.731(3) 0.5949(7) 0.624(4) 0.047(4) Uani 0.34(2) 1 d D U P B 1
H43A H 0.687527 0.603275 0.671554 0.056 Uiso 0.34(2) 1 calc R . P B 1
H43B H 0.687948 0.595210 0.560461 0.056 Uiso 0.34(2) 1 calc R . P B 1
C44D C 0.849(3) 0.6030(7) 0.616(5) 0.049(4) Uani 0.34(2) 1 d D U P B 1
H44A H 0.866467 0.605919 0.547297 0.059 Uiso 0.34(2) 1 calc R . P B 1
H44B H 0.861046 0.616057 0.654722 0.059 Uiso 0.34(2) 1 calc R . P B 1
C45D C 0.920(4) 0.5866(6) 0.654(5) 0.050(4) Uani 0.34(2) 1 d D U P B 1
H45A H 0.935910 0.588695 0.725040 0.060 Uiso 0.34(2) 1 calc R . P B 1
H45B H 0.996121 0.586356 0.621937 0.060 Uiso 0.34(2) 1 calc R . P B 1
C46D C 0.859(3) 0.5668(7) 0.637(5) 0.048(4) Uani 0.34(2) 1 d D U P B 1
H46A H 0.863864 0.561863 0.569322 0.058 Uiso 0.34(2) 1 calc R . P B 1
H46B H 0.886427 0.555672 0.683065 0.058 Uiso 0.34(2) 1 calc R . P B 1
O4E O 0.7467(14) 0.5730(3) 0.670(4) 0.046(4) Uani 0.66(2) 1 d D U P B 2
C43E C 0.7513(19) 0.5950(4) 0.679(2) 0.050(4) Uani 0.66(2) 1 d D U P B 2
H43E H 0.707872 0.599462 0.736724 0.060 Uiso 0.66(2) 1 calc R . P B 2
H43F H 0.713277 0.601593 0.620640 0.060 Uiso 0.66(2) 1 calc R . P B 2
C44E C 0.8725(18) 0.6021(4) 0.690(2) 0.048(4) Uani 0.66(2) 1 d D U P B 2
H44G H 0.891096 0.611232 0.634514 0.057 Uiso 0.66(2) 1 calc R . P B 2
H44H H 0.883402 0.610355 0.750778 0.057 Uiso 0.66(2) 1 calc R . P B 2
C45E C 0.949(2) 0.5846(4) 0.693(2) 0.051(4) Uani 0.66(2) 1 d D U P B 2
H45G H 1.004875 0.585167 0.750628 0.061 Uiso 0.66(2) 1 calc R . P B 2
H45H H 0.993213 0.583308 0.633017 0.061 Uiso 0.66(2) 1 calc R . P B 2
C46E C 0.8628(18) 0.5681(4) 0.702(2) 0.048(4) Uani 0.66(2) 1 d D U P B 2
H46G H 0.888846 0.555789 0.664232 0.057 Uiso 0.66(2) 1 calc R . P B 2
H46H H 0.862093 0.563771 0.771204 0.057 Uiso 0.66(2) 1 calc R . P B 2
C47D C 0.5259(13) 0.5183(2) 0.7538(10) 0.033(3) Uani 1 1 d . U . . .
H47C H 0.544393 0.504859 0.721322 0.040 Uiso 1 1 calc R . . . .
H47D H 0.449864 0.523595 0.726258 0.040 Uiso 1 1 calc R . . . .
C48D C 0.5209(14) 0.5153(2) 0.8614(10) 0.037(3) Uani 1 1 d . U . . .
H48C H 0.471060 0.526117 0.890894 0.045 Uiso 1 1 calc R . . . .
H48D H 0.490436 0.501180 0.877312 0.045 Uiso 1 1 calc R . . . .
C49D C 0.6463(14) 0.5176(2) 0.8956(11) 0.039(3) Uani 1 1 d . U . . .
H49C H 0.689538 0.504240 0.888735 0.046 Uiso 1 1 calc R . . . .
H49D H 0.652506 0.522181 0.964533 0.046 Uiso 1 1 calc R . . . .
C50D C 0.6922(14) 0.5342(2) 0.8294(11) 0.039(3) Uani 1 1 d . U . . .
H50C H 0.688063 0.548250 0.860346 0.047 Uiso 1 1 calc R . . . .
H50D H 0.774925 0.531291 0.814706 0.047 Uiso 1 1 calc R . . . .
C51D C 0.6800(17) 0.5564(2) 0.4386(11) 0.051(5) Uani 1 1 d . . . . .
H51C H 0.763801 0.559542 0.454357 0.062 Uiso 1 1 calc R . . . .
H51D H 0.637150 0.569891 0.429829 0.062 Uiso 1 1 calc R . . . .
C52D C 0.6674(14) 0.5434(2) 0.3492(11) 0.041(4) Uani 1 1 d . . . . .
H52C H 0.732621 0.545994 0.305377 0.049 Uiso 1 1 calc R . . . .
H52D H 0.591917 0.546291 0.313396 0.049 Uiso 1 1 calc R . . . .
C53D C 0.6710(14) 0.5212(2) 0.3877(11) 0.040(4) Uani 1 1 d . . . . .
H53C H 0.630505 0.511375 0.341786 0.048 Uiso 1 1 calc R . . . .
H53D H 0.752791 0.516431 0.400631 0.048 Uiso 1 1 calc R . . . .
C54D C 0.6074(14) 0.5232(2) 0.4796(11) 0.038(4) Uani 1 1 d . . . . .
H54C H 0.522039 0.521138 0.466988 0.045 Uiso 1 1 calc R . . . .
H54D H 0.636100 0.512686 0.527909 0.045 Uiso 1 1 calc R . . . .
Li3D Li 0.612(2) 0.5552(4) 0.6431(18) 0.035(7) Uani 1 1 d D . . . .
C45A C -0.103(8) 0.698(2) 1.300(2) 0.055(11) Uani 0.23(7) 1 d D . P A 2
H45C H -0.075060 0.687247 1.348085 0.066 Uiso 0.23(7) 1 calc R . P A 2
H45D H -0.150611 0.708488 1.333158 0.066 Uiso 0.23(7) 1 calc R . P A 2

loop_
_atom_site_aniso_label
_atom_site_aniso_U_11
_atom_site_aniso_U_22
_atom_site_aniso_U_33
_atom_site_aniso_U_23
_atom_site_aniso_U_13
_atom_site_aniso_U_12
Ho1 0.0197(4) 0.0141(3) 0.0177(4) -0.0002(3) 0.0019(3) -0.0006(3)
Fe1 0.0217(11) 0.0174(11) 0.0189(11) 0.0014(8) 0.0015(9) -0.0016(9)
Fe2 0.0209(11) 0.0206(11) 0.0203(11) -0.0034(9) 0.0001(9) 0.0009(9)
Fe3 0.0202(11) 0.0188(11) 0.0232(12) -0.0014(9) 0.0039(9) -0.0026(9)
O1 0.028(6) 0.023(5) 0.024(6) -0.010(4) -0.002(5) 0.004(5)
O2 0.035(6) 0.020(5) 0.018(5) -0.001(4) 0.003(4) -0.001(4)
C1 0.036(5) 0.015(5) 0.029(5) -0.010(3) 0.001(4) -0.005(4)
C2 0.036(5) 0.015(5) 0.029(5) -0.010(3) 0.001(4) -0.005(4)
C3 0.041(8) 0.012(7) 0.025(8) 0.006(6) -0.007(7) 0.003(7)
C4 0.036(8) 0.018(8) 0.025(8) 0.004(6) 0.008(7) -0.007(7)
C5 0.036(5) 0.015(5) 0.029(5) -0.010(3) 0.001(4) -0.005(4)
C6 0.047(9) 0.004(7) 0.015(7) 0.001(5) 0.008(6) 0.003(6)
C7 0.030(8) 0.016(8) 0.033(9) 0.006(6) 0.002(7) -0.001(7)
C8 0.032(8) 0.028(9) 0.031(9) 0.008(6) -0.001(7) 0.000(7)
C9 0.030(8) 0.019(8) 0.031(9) -0.003(6) -0.003(7) -0.003(7)
C10 0.037(8) 0.017(8) 0.019(8) -0.003(6) 0.000(7) 0.003(7)
C11 0.027(5) 0.027(5) 0.020(5) -0.003(4) 0.002(4) -0.001(4)
C12 0.027(5) 0.027(5) 0.020(5) -0.003(4) 0.002(4) -0.001(4)
C13 0.031(9) 0.049(11) 0.031(9) -0.015(8) -0.006(8) -0.010(9)
C14 0.048(11) 0.034(10) 0.028(9) 0.000(7) -0.003(8) 0.016(9)
C15 0.027(5) 0.027(5) 0.020(5) -0.003(4) 0.002(4) -0.001(4)
C16 0.028(4) 0.011(4) 0.031(5) -0.003(3) 0.008(4) 0.002(4)
C17 0.028(4) 0.011(4) 0.031(5) -0.003(3) 0.008(4) 0.002(4)
C18 0.028(8) 0.038(9) 0.018(8) -0.008(6) 0.003(6) 0.009(7)
C19 0.047(9) 0.016(8) 0.022(8) -0.008(6) -0.001(7) 0.005(7)
C20 0.028(4) 0.011(4) 0.031(5) -0.003(3) 0.008(4) 0.002(4)
C21 0.019(4) 0.020(5) 0.027(5) -0.003(3) 0.004(4) 0.006(4)
C22 0.019(4) 0.020(5) 0.027(5) -0.003(3) 0.004(4) 0.006(4)
C23 0.023(7) 0.018(8) 0.036(9) -0.012(6) 0.022(7) -0.002(6)
C24 0.023(8) 0.026(9) 0.046(10) -0.002(7) 0.007(7) 0.000(7)
C25 0.019(4) 0.020(5) 0.027(5) -0.003(3) 0.004(4) 0.006(4)
C26 0.029(4) 0.022(5) 0.015(5) -0.006(3) 0.007(4) 0.002(4)
C27 0.029(4) 0.022(5) 0.015(5) -0.006(3) 0.007(4) 0.002(4)
C28 0.030(8) 0.010(7) 0.039(9) -0.001(6) 0.012(7) -0.002(6)
C29 0.019(8) 0.039(10) 0.041(9) -0.011(7) 0.007(7) -0.009(7)
C30 0.029(4) 0.022(5) 0.015(5) -0.006(3) 0.007(4) 0.002(4)
C31 0.042(10) 0.025(9) 0.049(11) -0.002(8) -0.008(9) 0.004(8)
C32 0.056(12) 0.053(11) 0.023(9) 0.018(8) 0.006(8) -0.013(9)
C33 0.071(13) 0.042(10) 0.030(10) 0.001(8) 0.027(9) -0.008(10)
C34 0.027(9) 0.056(12) 0.057(12) -0.016(9) 0.014(9) -0.007(9)
C35 0.030(9) 0.015(8) 0.044(10) 0.000(7) 0.006(8) 0.000(7)
C36 0.038(10) 0.018(8) 0.040(10) 0.013(7) 0.013(8) -0.008(8)
C37 0.023(8) 0.019(8) 0.048(10) -0.007(7) 0.008(8) 0.001(7)
C38 0.042(10) 0.020(8) 0.016(8) -0.004(6) -0.007(7) -0.007(7)
Li1 0.028(15) 0.054(18) 0.037(16) -0.024(13) 0.005(13) 0.000(13)
Li2 0.035(6) 0.020(5) 0.018(5) -0.001(4) 0.003(4) -0.001(4)
Ho1D 0.0164(4) 0.0136(3) 0.0185(4) 0.0002(3) 0.0015(3) -0.0004(3)
Fe1D 0.0237(11) 0.0165(11) 0.0184(11) 0.0022(8) 0.0028(9) -0.0025(9)
Fe2D 0.0172(11) 0.0194(11) 0.0262(12) 0.0014(9) -0.0020(9) 0.0005(9)
Fe3D 0.0161(11) 0.0164(10) 0.0202(11) 0.0016(8) 0.0014(9) -0.0011(9)
O1D 0.020(5) 0.025(5) 0.021(5) -0.001(4) 0.000(5) -0.007(4)
O2D 0.025(5) 0.025(5) 0.016(5) 0.004(4) 0.003(4) -0.001(5)
C1D 0.018(5) 0.014(4) 0.027(5) -0.004(3) 0.005(4) -0.003(3)
C2D 0.018(5) 0.014(4) 0.027(5) -0.004(3) 0.005(4) -0.003(3)
C3D 0.018(5) 0.014(4) 0.027(5) -0.004(3) 0.005(4) -0.003(3)
C4D 0.018(8) 0.018(8) 0.022(8) 0.004(6) 0.001(6) -0.003(6)
C5D 0.018(8) 0.024(8) 0.034(9) 0.002(7) -0.004(7) -0.001(7)
C6D 0.029(5) 0.011(4) 0.021(5) 0.001(3) 0.006(4) 0.002(4)
C7D 0.029(5) 0.011(4) 0.021(5) 0.001(3) 0.006(4) 0.002(4)
C8D 0.036(10) 0.018(8) 0.032(9) 0.003(7) -0.012(8) 0.004(7)
C9D 0.056(11) 0.023(8) 0.014(8) -0.012(6) 0.018(8) -0.014(8)
C10D 0.029(5) 0.011(4) 0.021(5) 0.001(3) 0.006(4) 0.002(4)
C11D 0.027(9) 0.027(9) 0.014(8) -0.007(6) -0.015(7) 0.007(7)
C12D 0.028(9) 0.015(8) 0.016(8) -0.007(6) -0.003(7) -0.015(7)
C13D 0.021(8) 0.037(9) 0.024(9) 0.001(7) -0.005(7) -0.008(8)
C14D 0.029(9) 0.021(8) 0.029(9) 0.008(7) -0.016(7) 0.002(7)
C15D 0.026(9) 0.037(10) 0.026(9) -0.012(7) 0.001(7) 0.009(8)
C16D 0.015(4) 0.008(4) 0.039(5) -0.002(3) 0.009(4) -0.001(4)
C17D 0.015(4) 0.008(4) 0.039(5) -0.002(3) 0.009(4) -0.001(4)
C18D 0.016(8) 0.021(8) 0.050(10) 0.002(7) 0.011(8) 0.004(7)
C19D 0.019(8) 0.012(7) 0.023(8) 0.001(6) 0.006(7) 0.000(6)
C20D 0.015(4) 0.008(4) 0.039(5) -0.002(3) 0.009(4) -0.001(4)
C21D 0.018(8) 0.033(9) 0.021(8) -0.022(7) 0.001(7) 0.002(7)
C22D 0.025(9) 0.034(9) 0.021(8) 0.008(7) 0.012(7) 0.003(7)
C23D 0.008(7) 0.029(9) 0.027(9) -0.004(7) 0.011(6) -0.002(7)
C24D 0.028(9) 0.024(8) 0.016(8) 0.002(6) -0.002(7) 0.000(7)
C25D 0.018(8) 0.019(8) 0.022(8) 0.005(6) -0.003(7) -0.005(7)
C26D 0.025(8) 0.015(7) 0.018(8) -0.006(6) 0.001(7) -0.009(7)
C27D 0.021(4) 0.015(4) 0.029(5) 0.000(3) 0.001(4) -0.002(4)
C28D 0.021(4) 0.015(4) 0.029(5) 0.000(3) 0.001(4) -0.002(4)
C29D 0.021(4) 0.015(4) 0.029(5) 0.000(3) 0.001(4) -0.002(4)
C30D 0.027(9) 0.018(8) 0.026(9) -0.001(6) -0.010(7) 0.000(7)
C31D 0.023(9) 0.037(10) 0.033(10) -0.002(7) -0.007(8) -0.007(8)
C32D 0.046(11) 0.043(10) 0.032(10) 0.004(8) -0.011(8) 0.011(9)
C33D 0.045(11) 0.053(11) 0.021(9) 0.004(8) 0.004(8) -0.001(9)
C34D 0.046(11) 0.039(10) 0.030(9) 0.002(7) 0.006(8) 0.011(8)
C35D 0.035(10) 0.036(10) 0.033(9) -0.013(8) 0.010(8) -0.014(8)
C36D 0.027(9) 0.029(9) 0.067(12) -0.013(8) 0.013(9) 0.002(8)
C37D 0.040(10) 0.033(9) 0.037(10) -0.010(8) -0.010(8) 0.008(8)
C38D 0.025(9) 0.021(8) 0.046(10) -0.005(7) 0.003(8) -0.010(7)
Li1D 0.020(12) 0.037(14) 0.009(12) -0.001(10) -0.004(10) 0.009(11)
Li2D 0.017(12) 0.015(12) 0.032(14) 0.001(10) 0.000(11) -0.001(10)
O3 0.026(6) 0.018(5) 0.033(6) -0.001(4) 0.001(5) 0.006(4)
O4 0.029(6) 0.040(6) 0.030(6) -0.011(5) 0.005(5) -0.013(5)
O5 0.030(6) 0.037(6) 0.037(7) 0.003(5) -0.007(5) 0.003(5)
O6 0.029(6) 0.027(6) 0.036(6) 0.006(5) 0.007(5) 0.005(5)
C39 0.037(9) 0.024(9) 0.030(9) 0.005(7) -0.010(8) 0.000(8)
C40 0.072(13) 0.035(10) 0.022(9) 0.010(8) 0.011(9) 0.005(9)
C41 0.041(10) 0.030(9) 0.040(10) -0.028(8) -0.005(8) 0.007(8)
C42 0.029(9) 0.040(10) 0.021(9) -0.006(7) -0.007(8) -0.001(8)
C43 0.023(9) 0.045(10) 0.037(10) -0.005(8) -0.003(8) -0.013(8)
C44 0.058(13) 0.112(18) 0.049(13) -0.016(12) 0.019(11) -0.021(13)
C45 0.018(12) 0.12(3) 0.022(19) -0.041(18) 0.003(11) 0.003(14)
C46 0.043(11) 0.017(8) 0.049(11) 0.004(7) -0.019(9) -0.008(8)
C47 0.028(9) 0.034(10) 0.054(11) 0.010(8) 0.000(8) -0.011(8)
C48 0.046(10) 0.019(8) 0.031(9) -0.011(7) 0.004(8) -0.010(8)
C49 0.040(10) 0.052(11) 0.041(11) 0.018(8) -0.003(9) -0.013(9)
C50 0.029(9) 0.035(9) 0.032(10) -0.005(8) 0.003(8) -0.010(8)
C51 0.030(9) 0.020(8) 0.059(11) 0.001(8) 0.017(8) 0.011(8)
C52 0.025(9) 0.037(10) 0.047(11) -0.003(8) -0.003(8) 0.006(8)
C53 0.037(10) 0.019(8) 0.035(9) -0.002(7) -0.009(8) -0.003(7)
C54 0.011(8) 0.047(10) 0.024(9) -0.004(7) -0.003(7) 0.012(7)
Li3 0.034(15) 0.039(16) 0.039(16) -0.007(12) 0.009(13) -0.010(13)
O3D 0.045(6) 0.023(6) 0.026(6) 0.002(4) -0.001(5) 0.010(5)
O5D 0.036(5) 0.028(5) 0.030(5) 0.005(4) 0.004(4) -0.001(4)
O6D 0.059(7) 0.038(7) 0.028(6) 0.003(5) 0.015(6) -0.005(6)
C39D 0.059(12) 0.026(9) 0.034(10) -0.009(7) 0.008(9) 0.008(9)
C40D 0.040(11) 0.036(10) 0.066(13) 0.006(9) -0.003(10) 0.008(9)
C41D 0.064(13) 0.054(12) 0.056(13) -0.014(10) -0.003(10) 0.025(11)
C42D 0.048(11) 0.044(11) 0.035(10) 0.011(8) -0.011(9) -0.018(9)
O4D 0.034(6) 0.035(6) 0.070(12) 0.010(7) 0.003(7) 0.008(6)
C43D 0.036(6) 0.036(6) 0.069(12) 0.010(8) 0.000(7) 0.008(6)
C44D 0.036(7) 0.040(7) 0.071(12) 0.010(8) -0.001(7) 0.007(6)
C45D 0.036(7) 0.042(7) 0.071(12) 0.009(8) -0.001(7) 0.007(6)
C46D 0.035(6) 0.039(6) 0.071(12) 0.009(8) 0.001(7) 0.008(6)
O4E 0.033(5) 0.034(5) 0.070(11) 0.012(6) 0.003(6) 0.009(5)
C43E 0.038(6) 0.039(6) 0.074(11) 0.005(7) 0.001(7) 0.010(6)
C44E 0.036(6) 0.039(6) 0.068(11) 0.009(7) 0.001(7) 0.006(6)
C45E 0.038(7) 0.045(6) 0.070(11) 0.008(7) -0.003(7) 0.007(6)
C46E 0.035(6) 0.039(6) 0.070(11) 0.010(7) 0.002(7) 0.009(6)
C47D 0.040(6) 0.025(6) 0.035(6) 0.000(5) 0.010(6) 0.004(5)
C48D 0.052(7) 0.027(6) 0.035(6) 0.003(5) 0.015(6) 0.008(6)
C49D 0.058(7) 0.031(6) 0.027(6) -0.006(5) 0.002(6) 0.015(6)
C50D 0.043(7) 0.040(6) 0.035(6) -0.003(5) -0.002(5) 0.007(6)
C51D 0.088(14) 0.036(10) 0.030(10) 0.012(8) 0.005(10) -0.008(10)
C52D 0.041(10) 0.051(11) 0.032(10) 0.006(8) 0.010(8) 0.007(9)
C53D 0.047(11) 0.043(11) 0.029(10) 0.001(8) -0.008(9) -0.008(9)
C54D 0.037(10) 0.021(9) 0.054(11) -0.003(8) -0.015(9) -0.007(8)
Li3D 0.038(15) 0.027(14) 0.043(16) -0.010(12) 0.029(13) -0.004(12)
C45A 0.018(12) 0.12(3) 0.022(19) -0.041(18) 0.003(11) 0.003(14)

loop_
_atom_type_symbol
_atom_type_description
_atom_type_scat_dispersion_real
_atom_type_scat_dispersion_imag
_atom_type_scat_source
C C 0.0033 0.0016 'International Tables Vol C Tables 4.2.6.8 and 6.1.1.4'
H H 0.0000 0.0000 'International Tables Vol C Tables 4.2.6.8 and 6.1.1.4'
Fe Fe 0.3463 0.8444 'International Tables Vol C Tables 4.2.6.8 and 6.1.1.4'
Ho Ho -0.2175 4.6783 'International Tables Vol C Tables 4.2.6.8 and 6.1.1.4'
Li Li -0.0003 0.0001 'International Tables Vol C Tables 4.2.6.8 and 6.1.1.4'
O O 0.0106 0.0060 'International Tables Vol C Tables 4.2.6.8 and 6.1.1.4'

loop_
_geom_angle_atom_site_label_1
_geom_angle_atom_site_label_2
_geom_angle_atom_site_label_3
_geom_angle
_geom_angle_site_symmetry_1
_geom_angle_site_symmetry_3
_geom_angle_publ_flag
Fe1 Ho1 Fe2 122.13(5) . . ?
Fe1 Ho1 Fe3 119.30(5) . . ?
Fe2 Ho1 Fe3 118.50(5) . . ?
C1 Ho1 Fe1 41.5(3) . . ?
C1 Ho1 Fe2 111.7(3) . . ?
C1 Ho1 Fe3 115.2(3) . . ?
C1 Ho1 C6 82.4(4) . . ?
C1 Ho1 C11 84.3(4) . . ?
C1 Ho1 C16 128.6(4) . . ?
C1 Ho1 C21 83.4(4) . . ?
C1 Ho1 C26 142.5(5) . . ?
C1 Ho1 Li1 50.4(7) . . ?
C1 Ho1 Li2 130.9(5) . . ?
C6 Ho1 Fe1 41.0(3) . . ?
C6 Ho1 Fe2 116.8(3) . . ?
C6 Ho1 Fe3 106.8(3) . . ?
C6 Ho1 C11 144.0(5) . . ?
C6 Ho1 C16 81.3(4) . . ?
C6 Ho1 C21 128.3(4) . . ?
C6 Ho1 Li1 132.4(7) . . ?
C6 Ho1 Li2 48.9(5) . . ?
C11 Ho1 Fe1 117.7(3) . . ?
C11 Ho1 Fe2 40.6(3) . . ?
C11 Ho1 Fe3 109.1(3) . . ?
C11 Ho1 C21 82.8(4) . . ?
C11 Ho1 Li1 49.9(6) . . ?
C11 Ho1 Li2 129.5(6) . . ?
C16 Ho1 Fe1 107.4(3) . . ?
C16 Ho1 Fe2 40.7(3) . . ?
C16 Ho1 Fe3 116.2(3) . . ?
C16 Ho1 C11 81.3(4) . . ?
C16 Ho1 C21 142.1(4) . . ?
C16 Ho1 Li1 130.6(7) . . ?
C16 Ho1 Li2 49.0(6) . . ?
C21 Ho1 Fe1 110.5(3) . . ?
C21 Ho1 Fe2 114.6(3) . . ?
C21 Ho1 Fe3 40.1(3) . . ?
C21 Ho1 Li1 50.4(6) . . ?
C21 Ho1 Li2 128.9(6) . . ?
C26 Ho1 Fe1 116.0(3) . . ?
C26 Ho1 Fe2 105.8(3) . . ?
C26 Ho1 Fe3 40.1(3) . . ?
C26 Ho1 C6 81.8(4) . . ?
C26 Ho1 C11 126.2(4) . . ?
C26 Ho1 C16 82.0(4) . . ?
C26 Ho1 C21 80.2(4) . . ?
C26 Ho1 Li1 129.8(6) . . ?
C26 Ho1 Li2 49.2(5) . . ?
Li1 Ho1 Fe1 91.8(6) . . ?
Li1 Ho1 Fe2 90.4(6) . . ?
Li1 Ho1 Fe3 90.3(5) . . ?
Li2 Ho1 Fe1 89.5(5) . . ?
Li2 Ho1 Fe2 89.0(5) . . ?
Li2 Ho1 Fe3 88.9(5) . . ?
Li2 Ho1 Li1 178.7(8) . . ?
C1 Fe1 Ho1 52.2(4) . . ?
C2 Fe1 Ho1 80.2(4) . . ?
C2 Fe1 C1 40.9(5) . . ?
C2 Fe1 C5 67.1(6) . . ?
C2 Fe1 C6 122.0(5) . . ?
C3 Fe1 Ho1 119.5(4) . . ?
C3 Fe1 C1 70.0(5) . . ?
C3 Fe1 C2 41.1(5) . . ?
C3 Fe1 C4 40.8(5) . . ?
C3 Fe1 C5 67.7(6) . . ?
C3 Fe1 C6 159.2(6) . . ?
C3 Fe1 C8 106.0(6) . . ?
C3 Fe1 C9 121.6(5) . . ?
C3 Fe1 C10 158.6(6) . . ?
C4 Fe1 Ho1 117.7(4) . . ?
C4 Fe1 C1 69.9(5) . . ?
C4 Fe1 C2 68.5(5) . . ?
C4 Fe1 C5 40.3(5) . . ?
C4 Fe1 C6 157.7(6) . . ?
C4 Fe1 C8 122.7(6) . . ?
C4 Fe1 C9 107.7(6) . . ?
C4 Fe1 C10 123.5(6) . . ?
C5 Fe1 Ho1 78.4(4) . . ?
C5 Fe1 C1 40.9(5) . . ?
C5 Fe1 C6 121.8(5) . . ?
C6 Fe1 Ho1 52.3(3) . . ?
C6 Fe1 C1 104.4(5) . . ?
C7 Fe1 Ho1 79.8(4) . . ?
C7 Fe1 C1 120.8(5) . . ?
C7 Fe1 C2 107.2(6) . . ?
C7 Fe1 C3 122.9(6) . . ?
C7 Fe1 C4 159.6(6) . . ?
C7 Fe1 C5 158.1(5) . . ?
C7 Fe1 C6 41.7(5) . . ?
C7 Fe1 C8 41.2(5) . . ?
C7 Fe1 C9 68.3(6) . . ?
C7 Fe1 C10 67.5(6) . . ?
C8 Fe1 Ho1 119.6(4) . . ?
C8 Fe1 C1 157.0(6) . . ?
C8 Fe1 C2 121.5(6) . . ?
C8 Fe1 C5 160.1(6) . . ?
C8 Fe1 C6 70.9(5) . . ?
C9 Fe1 Ho1 118.9(4) . . ?
C9 Fe1 C1 160.4(6) . . ?
C9 Fe1 C2 157.7(6) . . ?
C9 Fe1 C5 125.1(6) . . ?
C9 Fe1 C6 70.1(5) . . ?
C9 Fe1 C8 40.7(5) . . ?
C9 Fe1 C10 40.9(5) . . ?
C10 Fe1 Ho1 79.4(4) . . ?
C10 Fe1 C1 123.2(5) . . ?
C10 Fe1 C2 159.5(5) . . ?
C10 Fe1 C5 110.0(6) . . ?
C10 Fe1 C6 40.7(5) . . ?
C10 Fe1 C8 68.5(6) . . ?
C11 Fe2 Ho1 52.1(4) . . ?
C11 Fe2 C16 103.9(5) . . ?
C12 Fe2 Ho1 80.8(4) . . ?
C12 Fe2 C11 40.4(5) . . ?
C12 Fe2 C13 40.8(6) . . ?
C12 Fe2 C16 121.8(5) . . ?
C12 Fe2 C19 155.9(6) . . ?
C12 Fe2 C20 160.5(6) . . ?
C13 Fe2 Ho1 119.4(5) . . ?
C13 Fe2 C11 69.4(6) . . ?
C13 Fe2 C16 159.2(6) . . ?
C13 Fe2 C19 121.6(6) . . ?
C13 Fe2 C20 158.3(6) . . ?
C14 Fe2 Ho1 117.7(4) . . ?
C14 Fe2 C11 70.8(6) . . ?
C14 Fe2 C12 69.0(6) . . ?
C14 Fe2 C13 40.9(6) . . ?
C14 Fe2 C15 41.3(6) . . ?
C14 Fe2 C16 157.4(6) . . ?
C14 Fe2 C19 108.5(6) . . ?
C14 Fe2 C20 123.5(6) . . ?
C15 Fe2 Ho1 77.2(4) . . ?
C15 Fe2 C11 41.5(5) . . ?
C15 Fe2 C12 67.6(5) . . ?
C15 Fe2 C13 68.1(6) . . ?
C15 Fe2 C16 120.6(5) . . ?
C15 Fe2 C19 127.3(6) . . ?
C15 Fe2 C20 110.7(5) . . ?
C16 Fe2 Ho1 51.9(4) . . ?
C17 Fe2 Ho1 78.7(4) . . ?
C17 Fe2 C11 118.4(5) . . ?
C17 Fe2 C12 106.0(5) . . ?
C17 Fe2 C13 123.3(6) . . ?
C17 Fe2 C14 160.5(6) . . ?
C17 Fe2 C15 155.8(6) . . ?
C17 Fe2 C16 41.3(5) . . ?
C17 Fe2 C18 41.8(5) . . ?
C17 Fe2 C19 67.9(5) . . ?
C17 Fe2 C20 67.1(5) . . ?
C18 Fe2 Ho1 119.4(4) . . ?
C18 Fe2 C11 154.2(6) . . ?
C18 Fe2 C12 119.5(6) . . ?
C18 Fe2 C13 105.6(6) . . ?
C18 Fe2 C14 123.0(6) . . ?
C18 Fe2 C15 162.0(6) . . ?
C18 Fe2 C16 71.3(5) . . ?
C18 Fe2 C19 40.3(5) . . ?
C18 Fe2 C20 68.5(6) . . ?
C19 Fe2 Ho1 119.0(4) . . ?
C19 Fe2 C11 163.3(6) . . ?
C19 Fe2 C16 70.0(5) . . ?
C20 Fe2 Ho1 80.0(4) . . ?
C20 Fe2 C11 125.1(5) . . ?
C20 Fe2 C16 40.9(5) . . ?
C20 Fe2 C19 40.6(5) . . ?
C21 Fe3 Ho1 51.5(3) . . ?
C21 Fe3 C26 102.0(5) . . ?
C22 Fe3 Ho1 80.7(4) . . ?
C22 Fe3 C21 40.9(5) . . ?
C22 Fe3 C23 40.7(5) . . ?
C22 Fe3 C24 68.2(6) . . ?
C22 Fe3 C25 67.0(5) . . ?
C22 Fe3 C26 120.9(5) . . ?
C22 Fe3 C29 158.3(6) . . ?
C23 Fe3 Ho1 119.2(4) . . ?
C23 Fe3 C21 69.8(5) . . ?
C23 Fe3 C24 40.9(5) . . ?
C23 Fe3 C26 159.0(6) . . ?
C24 Fe3 Ho1 116.2(4) . . ?
C24 Fe3 C21 69.8(5) . . ?
C24 Fe3 C26 156.0(5) . . ?
C25 Fe3 Ho1 76.4(4) . . ?
C25 Fe3 C21 40.8(5) . . ?
C25 Fe3 C23 68.0(5) . . ?
C25 Fe3 C24 40.6(5) . . ?
C25 Fe3 C26 119.0(5) . . ?
C25 Fe3 C29 126.8(6) . . ?
C26 Fe3 Ho1 50.6(4) . . ?
C27 Fe3 Ho1 77.4(4) . . ?
C27 Fe3 C21 117.3(5) . . ?
C27 Fe3 C22 106.4(5) . . ?
C27 Fe3 C23 124.7(5) . . ?
C27 Fe3 C24 163.1(5) . . ?
C27 Fe3 C25 153.7(5) . . ?
C27 Fe3 C26 40.7(5) . . ?
C27 Fe3 C28 41.3(5) . . ?
C27 Fe3 C29 68.6(6) . . ?
C27 Fe3 C30 67.4(5) . . ?
C28 Fe3 Ho1 116.9(4) . . ?
C28 Fe3 C21 155.1(6) . . ?
C28 Fe3 C22 122.5(6) . . ?
C28 Fe3 C23 109.6(6) . . ?
C28 Fe3 C24 126.9(6) . . ?
C28 Fe3 C25 163.6(6) . . ?
C28 Fe3 C26 69.4(5) . . ?
C28 Fe3 C29 39.9(6) . . ?
C28 Fe3 C30 67.4(5) . . ?
C29 Fe3 Ho1 117.1(4) . . ?
C29 Fe3 C21 160.6(6) . . ?
C29 Fe3 C23 123.6(5) . . ?
C29 Fe3 C24 110.1(6) . . ?
C29 Fe3 C26 69.9(5) . . ?
C30 Fe3 Ho1 77.8(4) . . ?
C30 Fe3 C21 121.9(5) . . ?
C30 Fe3 C22 158.4(5) . . ?
C30 Fe3 C23 159.6(6) . . ?
C30 Fe3 C24 123.5(6) . . ?
C30 Fe3 C25 108.8(5) . . ?
C30 Fe3 C26 40.8(5) . . ?
C30 Fe3 C29 40.9(5) . . ?
C31 O1 C34 104.7(11) . . ?
C31 O1 Li1 119.4(11) . . ?
C34 O1 Li1 117.8(11) . . ?
C35 O2 Li2 120.7(10) . . ?
C38 O2 C35 105.9(10) . . ?
C38 O2 Li2 111.5(10) . . ?
Fe1 C1 Ho1 86.4(4) . . ?
Fe1 C1 Li1 154.4(9) . . ?
C2 C1 Ho1 119.6(9) . . ?
C2 C1 Fe1 66.8(7) . . ?
C2 C1 C5 101.8(12) . . ?
C2 C1 Li1 120.2(12) . . ?
C5 C1 Ho1 116.2(9) . . ?
C5 C1 Fe1 67.0(7) . . ?
C5 C1 Li1 128.7(12) . . ?
Li1 C1 Ho1 68.7(8) . . ?
Fe1 C2 H2 125.8 . . ?
C1 C2 Fe1 72.3(8) . . ?
C1 C2 H2 124.4 . . ?
C3 C2 Fe1 69.1(8) . . ?
C3 C2 C1 111.2(13) . . ?
C3 C2 H2 124.4 . . ?
Fe1 C3 H3 125.8 . . ?
C2 C3 Fe1 69.8(7) . . ?
C2 C3 H3 126.3 . . ?
C4 C3 Fe1 69.7(8) . . ?
C4 C3 C2 107.3(12) . . ?
C4 C3 H3 126.3 . . ?
Fe1 C4 H4 125.4 . . ?
C3 C4 Fe1 69.5(8) . . ?
C3 C4 H4 126.4 . . ?
C5 C4 Fe1 70.3(8) . . ?
C5 C4 C3 107.2(12) . . ?
C5 C4 H4 126.4 . . ?
Fe1 C5 H5 126.4 . . ?
C1 C5 Fe1 72.1(8) . . ?
C1 C5 H5 123.8 . . ?
C4 C5 Fe1 69.4(8) . . ?
C4 C5 C1 112.4(13) . . ?
C4 C5 H5 123.8 . . ?
Fe1 C6 Ho1 86.7(4) . . ?
Fe1 C6 Li2 154.6(9) . . ?
C7 C6 Ho1 117.7(9) . . ?
C7 C6 Fe1 66.7(7) . . ?
C7 C6 Li2 131.7(12) . . ?
C10 C6 Ho1 118.6(9) . . ?
C10 C6 Fe1 67.5(7) . . ?
C10 C6 C7 102.0(11) . . ?
C10 C6 Li2 116.0(11) . . ?
Li2 C6 Ho1 69.4(7) . . ?
Fe1 C7 H7 126.0 . . ?
C6 C7 Fe1 71.6(8) . . ?
C6 C7 H7 124.2 . . ?
C8 C7 Fe1 69.8(8) . . ?
C8 C7 C6 111.5(12) . . ?
C8 C7 H7 124.2 . . ?
Fe1 C8 H8 126.3 . . ?
C7 C8 Fe1 69.0(8) . . ?
C7 C8 H8 126.8 . . ?
C9 C8 Fe1 69.5(8) . . ?
C9 C8 C7 106.5(13) . . ?
C9 C8 H8 126.8 . . ?
Fe1 C9 H9 126.0 . . ?
C8 C9 Fe1 69.8(8) . . ?
C8 C9 H9 126.1 . . ?
C8 C9 C10 107.9(13) . . ?
C10 C9 Fe1 69.7(8) . . ?
C10 C9 H9 126.1 . . ?
Fe1 C10 H10 126.4 . . ?
C6 C10 Fe1 71.8(7) . . ?
C6 C10 H10 123.9 . . ?
C9 C10 Fe1 69.5(8) . . ?
C9 C10 C6 112.2(13) . . ?
C9 C10 H10 123.9 . . ?
Fe2 C11 Ho1 87.2(4) . . ?
Fe2 C11 Li1 155.2(9) . . ?
C12 C11 Ho1 122.5(9) . . ?
C12 C11 Fe2 68.0(8) . . ?
C12 C11 C15 103.4(12) . . ?
C12 C11 Li1 120.3(12) . . ?
C15 C11 Ho1 113.7(9) . . ?
C15 C11 Fe2 67.3(7) . . ?
C15 C11 Li1 126.4(12) . . ?
Li1 C11 Ho1 68.5(7) . . ?
Fe2 C12 H12 126.0 . . ?
C11 C12 Fe2 71.6(8) . . ?
C11 C12 H12 124.4 . . ?
C13 C12 Fe2 69.6(8) . . ?
C13 C12 C11 111.3(13) . . ?
C13 C12 H12 124.4 . . ?
Fe2 C13 H13 127.0 . . ?
C12 C13 Fe2 69.6(8) . . ?
C12 C13 H13 125.9 . . ?
C14 C13 Fe2 69.2(8) . . ?
C14 C13 C12 108.3(13) . . ?
C14 C13 H13 125.9 . . ?
Fe2 C14 H14 125.2 . . ?
C13 C14 Fe2 69.9(8) . . ?
C13 C14 H14 127.0 . . ?
C13 C14 C15 106.1(13) . . ?
C15 C14 Fe2 69.5(8) . . ?
C15 C14 H14 127.0 . . ?
Fe2 C15 H15 126.7 . . ?
C11 C15 Fe2 71.2(7) . . ?
C11 C15 H15 124.5 . . ?
C14 C15 Fe2 69.2(8) . . ?
C14 C15 C11 111.0(13) . . ?
C14 C15 H15 124.5 . . ?
Fe2 C16 Ho1 87.4(4) . . ?
Fe2 C16 Li2 153.3(9) . . ?
C17 C16 Ho1 117.1(8) . . ?
C17 C16 Fe2 66.9(8) . . ?
C17 C16 Li2 134.8(11) . . ?
C20 C16 Ho1 120.4(9) . . ?
C20 C16 Fe2 67.9(8) . . ?
C20 C16 C17 101.9(12) . . ?
C20 C16 Li2 112.7(11) . . ?
Li2 C16 Ho1 69.1(7) . . ?
Fe2 C17 H17 126.6 . . ?
C16 C17 Fe2 71.9(7) . . ?
C16 C17 H17 124.0 . . ?
C18 C17 Fe2 69.2(7) . . ?
C18 C17 C16 112.0(12) . . ?
C18 C17 H17 124.0 . . ?
Fe2 C18 H18 124.9 . . ?
C17 C18 Fe2 69.0(7) . . ?
C17 C18 H18 127.0 . . ?
C19 C18 Fe2 70.7(8) . . ?
C19 C18 C17 105.9(13) . . ?
C19 C18 H18 127.0 . . ?
Fe2 C19 H19 127.2 . . ?
C18 C19 Fe2 69.0(8) . . ?
C18 C19 H19 125.8 . . ?
C18 C19 C20 108.3(13) . . ?
C20 C19 Fe2 69.6(8) . . ?
C20 C19 H19 125.8 . . ?
Fe2 C20 H20 126.5 . . ?
C16 C20 Fe2 71.2(8) . . ?
C16 C20 H20 124.1 . . ?
C19 C20 Fe2 69.8(8) . . ?
C19 C20 C16 111.8(12) . . ?
C19 C20 H20 124.1 . . ?
Fe3 C21 Ho1 88.4(4) . . ?
Fe3 C21 Li1 155.6(9) . . ?
C22 C21 Ho1 123.2(9) . . ?
C22 C21 Fe3 67.5(7) . . ?
C22 C21 Li1 120.1(12) . . ?
C25 C21 Ho1 114.6(9) . . ?
C25 C21 Fe3 67.5(7) . . ?
C25 C21 C22 102.6(11) . . ?
C25 C21 Li1 126.8(12) . . ?
Li1 C21 Ho1 67.9(7) . . ?
Fe3 C22 H22 126.0 . . ?
C21 C22 Fe3 71.7(8) . . ?
C21 C22 H22 124.2 . . ?
C23 C22 Fe3 69.7(8) . . ?
C23 C22 C21 111.6(12) . . ?
C23 C22 H22 124.2 . . ?
Fe3 C23 H23 125.9 . . ?
C22 C23 Fe3 69.5(7) . . ?
C22 C23 H23 126.5 . . ?
C22 C23 C24 107.1(12) . . ?
C24 C23 Fe3 69.8(8) . . ?
C24 C23 H23 126.5 . . ?
Fe3 C24 H24 126.1 . . ?
C23 C24 Fe3 69.4(7) . . ?
C23 C24 H24 126.7 . . ?
C25 C24 Fe3 69.4(7) . . ?
C25 C24 C23 106.7(12) . . ?
C25 C24 H24 126.7 . . ?
Fe3 C25 H25 126.0 . . ?
C21 C25 Fe3 71.7(7) . . ?
C21 C25 H25 124.0 . . ?
C24 C25 Fe3 69.9(8) . . ?
C24 C25 C21 112.0(12) . . ?
C24 C25 H25 124.0 . . ?
Fe3 C26 Ho1 89.3(4) . . ?
Fe3 C26 Li2 156.2(9) . . ?
C27 C26 Ho1 118.4(9) . . ?
C27 C26 Fe3 67.0(7) . . ?
C27 C26 C30 103.1(12) . . ?
C27 C26 Li2 131.7(11) . . ?
C30 C26 Ho1 119.0(9) . . ?
C30 C26 Fe3 67.3(7) . . ?
C30 C26 Li2 113.8(11) . . ?
Li2 C26 Ho1 69.2(7) . . ?
Fe3 C27 H27 124.9 . . ?
C26 C27 Fe3 72.3(8) . . ?
C26 C27 H27 125.0 . . ?
C28 C27 Fe3 69.4(7) . . ?
C28 C27 C26 110.1(13) . . ?
C28 C27 H27 125.0 . . ?
Fe3 C28 H28 126.1 . . ?
C27 C28 Fe3 69.3(7) . . ?
C27 C28 H28 125.6 . . ?
C29 C28 Fe3 70.6(8) . . ?
C29 C28 C27 108.8(12) . . ?
C29 C28 H28 125.6 . . ?
Fe3 C29 H29 126.0 . . ?
C28 C29 Fe3 69.5(8) . . ?
C28 C29 H29 126.8 . . ?
C28 C29 C30 106.4(13) . . ?
C30 C29 Fe3 69.3(7) . . ?
C30 C29 H29 126.8 . . ?
Fe3 C30 H30 125.6 . . ?
C26 C30 Fe3 71.9(7) . . ?
C26 C30 H30 124.2 . . ?
C29 C30 Fe3 69.8(8) . . ?
C29 C30 C26 111.6(12) . . ?
C29 C30 H30 124.2 . . ?
O1 C31 H31A 110.4 . . ?
O1 C31 H31B 110.4 . . ?
O1 C31 C32 106.4(12) . . ?
H31A C31 H31B 108.6 . . ?
C32 C31 H31A 110.4 . . ?
C32 C31 H31B 110.4 . . ?
C31 C32 H32A 111.0 . . ?
C31 C32 H32B 111.0 . . ?
C31 C32 C33 103.6(13) . . ?
H32A C32 H32B 109.0 . . ?
C33 C32 H32A 111.0 . . ?
C33 C32 H32B 111.0 . . ?
C32 C33 H33A 110.9 . . ?
C32 C33 H33B 110.9 . . ?
H33A C33 H33B 108.9 . . ?
C34 C33 C32 104.4(12) . . ?
C34 C33 H33A 110.9 . . ?
C34 C33 H33B 110.9 . . ?
O1 C34 C33 105.6(12) . . ?
O1 C34 H34A 110.6 . . ?
O1 C34 H34B 110.6 . . ?
C33 C34 H34A 110.6 . . ?
C33 C34 H34B 110.6 . . ?
H34A C34 H34B 108.8 . . ?
O2 C35 H35A 110.6 . . ?
O2 C35 H35B 110.6 . . ?
O2 C35 C36 105.9(11) . . ?
H35A C35 H35B 108.7 . . ?
C36 C35 H35A 110.6 . . ?
C36 C35 H35B 110.6 . . ?
C35 C36 H36A 111.1 . . ?
C35 C36 H36B 111.1 . . ?
C35 C36 C37 103.3(11) . . ?
H36A C36 H36B 109.1 . . ?
C37 C36 H36A 111.1 . . ?
C37 C36 H36B 111.1 . . ?
C36 C37 H37A 110.8 . . ?
C36 C37 H37B 110.8 . . ?
H37A C37 H37B 108.8 . . ?
C38 C37 C36 105.0(11) . . ?
C38 C37 H37A 110.8 . . ?
C38 C37 H37B 110.8 . . ?
O2 C38 C37 106.3(11) . . ?
O2 C38 H38A 110.5 . . ?
O2 C38 H38B 110.5 . . ?
C37 C38 H38A 110.5 . . ?
C37 C38 H38B 110.5 . . ?
H38A C38 H38B 108.7 . . ?
O1 Li1 Ho1 170.8(14) . . ?
O1 Li1 C1 128.3(14) . . ?
O1 Li1 C11 113.6(13) . . ?
O1 Li1 C21 113.3(12) . . ?
C1 Li1 Ho1 60.9(6) . . ?
C1 Li1 C21 98.5(11) . . ?
C11 Li1 Ho1 61.6(7) . . ?
C11 Li1 C1 99.9(10) . . ?
C11 Li1 C21 98.6(12) . . ?
C21 Li1 Ho1 61.8(7) . . ?
O2 Li2 Ho1 171.2(11) . . ?
O2 Li2 C6 124.5(11) . . ?
O2 Li2 C16 119.9(12) . . ?
O2 Li2 C26 110.0(11) . . ?
C6 Li2 Ho1 61.7(6) . . ?
C6 Li2 C16 99.2(10) . . ?
C6 Li2 C26 99.4(10) . . ?
C16 Li2 Ho1 61.9(6) . . ?
C16 Li2 C26 99.6(10) . . ?
C26 Li2 Ho1 61.6(6) . . ?
Fe1D Ho1D Fe2D 120.09(5) . . ?
Fe3D Ho1D Fe1D 118.45(5) . . ?
Fe3D Ho1D Fe2D 121.44(5) . . ?
C1D Ho1D Fe1D 40.6(3) . . ?
C1D Ho1D Fe2D 108.9(3) . . ?
C1D Ho1D Fe3D 115.9(3) . . ?
C1D Ho1D C6D 81.5(4) . . ?
C1D Ho1D C11D 82.3(4) . . ?
C1D Ho1D C16D 125.3(4) . . ?
C1D Ho1D C21D 83.5(4) . . ?
C1D Ho1D C26D 143.9(4) . . ?
C1D Ho1D Li1D 50.5(5) . . ?
C1D Ho1D Li2D 130.2(5) . . ?
C6D Ho1D Fe1D 40.9(3) . . ?
C6D Ho1D Fe2D 118.3(3) . . ?
C6D Ho1D Fe3D 104.2(3) . . ?
C6D Ho1D C16D 83.0(4) . . ?
C6D Ho1D C26D 80.9(4) . . ?
C6D Ho1D Li1D 131.0(5) . . ?
C6D Ho1D Li2D 49.8(5) . . ?
C11D Ho1D Fe1D 115.6(3) . . ?
C11D Ho1D Fe2D 40.6(3) . . ?
C11D Ho1D Fe3D 111.3(3) . . ?
C11D Ho1D C6D 144.4(4) . . ?
C11D Ho1D C16D 81.0(4) . . ?
C11D Ho1D C26D 128.0(4) . . ?
C11D Ho1D Li1D 49.2(5) . . ?
C11D Ho1D Li2D 129.8(5) . . ?
C16D Ho1D Fe1D 106.2(3) . . ?
C16D Ho1D Fe2D 40.4(3) . . ?
C16D Ho1D Fe3D 118.7(3) . . ?
C16D Ho1D C26D 83.2(4) . . ?
C16D Ho1D Li1D 129.4(6) . . ?
C16D Ho1D Li2D 49.6(5) . . ?
C21D Ho1D Fe1D 109.2(3) . . ?
C21D Ho1D Fe2D 116.3(3) . . ?
C21D Ho1D Fe3D 40.8(3) . . ?
C21D Ho1D C6D 125.3(4) . . ?
C21D Ho1D C11D 83.7(4) . . ?
C21D Ho1D C16D 144.6(4) . . ?
C21D Ho1D C26D 81.5(4) . . ?
C21D Ho1D Li1D 50.4(5) . . ?
C21D Ho1D Li2D 129.9(5) . . ?
C26D Ho1D Fe1D 116.4(3) . . ?
C26D Ho1D Fe2D 107.2(3) . . ?
C26D Ho1D Fe3D 40.8(3) . . ?
C26D Ho1D Li1D 131.1(5) . . ?
C26D Ho1D Li2D 49.0(5) . . ?
Li1D Ho1D Fe1D 90.8(5) . . ?
Li1D Ho1D Fe2D 89.7(5) . . ?
Li1D Ho1D Fe3D 91.1(5) . . ?
Li1D Ho1D Li2D 178.9(7) . . ?
Li2D Ho1D Fe1D 89.9(5) . . ?
Li2D Ho1D Fe2D 89.3(5) . . ?
Li2D Ho1D Fe3D 89.2(5) . . ?
C1D Fe1D Ho1D 51.2(3) . . ?
C1D Fe1D C6D 103.2(5) . . ?
C2D Fe1D Ho1D 81.4(4) . . ?
C2D Fe1D C1D 41.0(5) . . ?
C2D Fe1D C3D 40.5(5) . . ?
C2D Fe1D C4D 67.9(5) . . ?
C2D Fe1D C6D 123.2(5) . . ?
C2D Fe1D C7D 108.6(5) . . ?
C2D Fe1D C8D 122.8(6) . . ?
C2D Fe1D C9D 158.3(6) . . ?
C2D Fe1D C10D 159.7(5) . . ?
C3D Fe1D Ho1D 119.8(4) . . ?
C3D Fe1D C1D 70.6(5) . . ?
C3D Fe1D C6D 160.4(5) . . ?
C3D Fe1D C8D 108.1(6) . . ?
C3D Fe1D C10D 158.3(5) . . ?
C4D Fe1D Ho1D 116.8(4) . . ?
C4D Fe1D C1D 70.9(5) . . ?
C4D Fe1D C3D 40.8(5) . . ?
C4D Fe1D C6D 156.3(5) . . ?
C4D Fe1D C8D 124.6(5) . . ?
C4D Fe1D C10D 122.5(5) . . ?
C5D Fe1D Ho1D 76.4(4) . . ?
C5D Fe1D C1D 41.1(5) . . ?
C5D Fe1D C2D 66.6(5) . . ?
C5D Fe1D C3D 68.1(5) . . ?
C5D Fe1D C4D 41.1(5) . . ?
C5D Fe1D C6D 120.0(5) . . ?
C5D Fe1D C7D 155.8(5) . . ?
C5D Fe1D C8D 162.1(6) . . ?
C5D Fe1D C9D 125.8(6) . . ?
C5D Fe1D C10D 108.6(6) . . ?
C6D Fe1D Ho1D 52.1(3) . . ?
C7D Fe1D Ho1D 79.4(3) . . ?
C7D Fe1D C1D 119.2(5) . . ?
C7D Fe1D C3D 124.8(5) . . ?
C7D Fe1D C4D 161.6(5) . . ?
C7D Fe1D C6D 41.0(5) . . ?
C7D Fe1D C8D 40.8(5) . . ?
C7D Fe1D C9D 67.7(6) . . ?
C7D Fe1D C10D 67.2(5) . . ?
C8D Fe1D Ho1D 118.5(4) . . ?
C8D Fe1D C1D 156.0(6) . . ?
C8D Fe1D C6D 69.7(5) . . ?
C8D Fe1D C10D 68.0(5) . . ?
C9D Fe1D Ho1D 117.5(4) . . ?
C9D Fe1D C1D 160.1(6) . . ?
C9D Fe1D C3D 122.7(5) . . ?
C9D Fe1D C4D 108.5(5) . . ?
C9D Fe1D C6D 69.0(5) . . ?
C9D Fe1D C8D 40.2(6) . . ?
C9D Fe1D C10D 40.6(5) . . ?
C10D Fe1D Ho1D 78.3(3) . . ?
C10D Fe1D C1D 122.1(5) . . ?
C10D Fe1D C6D 40.4(5) . . ?
C11D Fe2D Ho1D 51.6(3) . . ?
C12D Fe2D Ho1D 80.1(4) . . ?
C12D Fe2D C11D 40.9(5) . . ?
C12D Fe2D C13D 40.8(5) . . ?
C12D Fe2D C14D 68.1(5) . . ?
C12D Fe2D C15D 67.0(6) . . ?
C12D Fe2D C16D 120.4(5) . . ?
C12D Fe2D C17D 108.0(5) . . ?
C12D Fe2D C18D 125.1(5) . . ?
C13D Fe2D Ho1D 119.1(4) . . ?
C13D Fe2D C11D 70.1(5) . . ?
C13D Fe2D C16D 157.1(5) . . ?
C13D Fe2D C18D 108.8(6) . . ?
C14D Fe2D Ho1D 117.4(4) . . ?
C14D Fe2D C11D 70.2(5) . . ?
C14D Fe2D C13D 40.6(5) . . ?
C14D Fe2D C15D 40.7(5) . . ?
C14D Fe2D C16D 159.5(5) . . ?
C14D Fe2D C17D 159.0(5) . . ?
C14D Fe2D C18D 123.1(6) . . ?
C15D Fe2D Ho1D 77.8(4) . . ?
C15D Fe2D C11D 41.1(5) . . ?
C15D Fe2D C13D 67.9(6) . . ?
C15D Fe2D C16D 122.2(5) . . ?
C15D Fe2D C17D 158.6(6) . . ?
C15D Fe2D C18D 158.9(6) . . ?
C16D Fe2D Ho1D 51.9(3) . . ?
C16D Fe2D C11D 103.3(5) . . ?
C17D Fe2D Ho1D 80.9(4) . . ?
C17D Fe2D C11D 121.3(5) . . ?
C17D Fe2D C13D 123.0(5) . . ?
C17D Fe2D C16D 40.7(5) . . ?
C17D Fe2D C18D 41.0(5) . . ?
C18D Fe2D Ho1D 119.3(4) . . ?
C18D Fe2D C11D 159.4(5) . . ?
C18D Fe2D C16D 69.3(5) . . ?
C19D Fe2D Ho1D 116.6(4) . . ?
C19D Fe2D C11D 157.1(5) . . ?
C19D Fe2D C12D 161.1(5) . . ?
C19D Fe2D C13D 124.3(6) . . ?
C19D Fe2D C14D 108.0(5) . . ?
C19D Fe2D C15D 122.9(6) . . ?
C19D Fe2D C16D 70.0(5) . . ?
C19D Fe2D C17D 68.6(5) . . ?
C19D Fe2D C18D 40.3(5) . . ?
C19D Fe2D C20D 41.2(5) . . ?
C20D Fe2D Ho1D 76.2(4) . . ?
C20D Fe2D C11D 119.9(5) . . ?
C20D Fe2D C12D 156.3(5) . . ?
C20D Fe2D C13D 161.4(5) . . ?
C20D Fe2D C14D 124.6(5) . . ?
C20D Fe2D C15D 108.3(6) . . ?
C20D Fe2D C16D 40.7(5) . . ?
C20D Fe2D C17D 67.3(5) . . ?
C20D Fe2D C18D 67.7(5) . . ?
C21D Fe3D Ho1D 51.9(3) . . ?
C22D Fe3D Ho1D 81.5(4) . . ?
C22D Fe3D C21D 41.4(5) . . ?
C22D Fe3D C23D 40.9(5) . . ?
C22D Fe3D C24D 68.5(5) . . ?
C22D Fe3D C25D 67.1(5) . . ?
C22D Fe3D C26D 122.7(5) . . ?
C22D Fe3D C27D 108.4(6) . . ?
C22D Fe3D C28D 123.4(5) . . ?
C22D Fe3D C29D 158.3(5) . . ?
C22D Fe3D C30D 158.8(5) . . ?
C23D Fe3D Ho1D 120.3(4) . . ?
C23D Fe3D C21D 70.5(5) . . ?
C23D Fe3D C24D 40.8(5) . . ?
C23D Fe3D C25D 68.1(5) . . ?
C23D Fe3D C26D 159.3(5) . . ?
C23D Fe3D C27D 123.5(5) . . ?
C23D Fe3D C28D 107.1(5) . . ?
C23D Fe3D C29D 121.6(5) . . ?
C24D Fe3D Ho1D 117.3(4) . . ?
C24D Fe3D C21D 70.5(5) . . ?
C24D Fe3D C25D 41.1(5) . . ?
C24D Fe3D C26D 158.2(5) . . ?
C24D Fe3D C27D 159.4(5) . . ?
C24D Fe3D C28D 122.1(5) . . ?
C24D Fe3D C29D 106.6(5) . . ?
C25D Fe3D Ho1D 76.9(4) . . ?
C25D Fe3D C21D 40.7(5) . . ?
C25D Fe3D C26D 122.1(5) . . ?
C25D Fe3D C27D 158.2(5) . . ?
C25D Fe3D C28D 159.3(5) . . ?
C25D Fe3D C29D 124.0(5) . . ?
C26D Fe3D Ho1D 53.0(3) . . ?
C26D Fe3D C21D 104.8(5) . . ?
C27D Fe3D Ho1D 81.3(4) . . ?
C27D Fe3D C21D 121.5(5) . . ?
C27D Fe3D C26D 40.8(5) . . ?
C27D Fe3D C29D 68.3(5) . . ?
C28D Fe3D Ho1D 120.4(4) . . ?
C28D Fe3D C21D 158.8(5) . . ?
C28D Fe3D C26D 69.7(5) . . ?
C28D Fe3D C27D 41.3(5) . . ?
C28D Fe3D C29D 39.9(5) . . ?
C29D Fe3D Ho1D 118.0(4) . . ?
C29D Fe3D C21D 159.1(5) . . ?
C29D Fe3D C26D 69.8(5) . . ?
C30D Fe3D Ho1D 77.3(4) . . ?
C30D Fe3D C21D 121.7(5) . . ?
C30D Fe3D C23D 159.2(5) . . ?
C30D Fe3D C24D 123.3(5) . . ?
C30D Fe3D C25D 108.9(5) . . ?
C30D Fe3D C26D 40.1(5) . . ?
C30D Fe3D C27D 67.0(5) . . ?
C30D Fe3D C28D 67.9(5) . . ?
C30D Fe3D C29D 41.5(5) . . ?
C31D O1D Li1D 116.5(10) . . ?
C34D O1D C31D 106.7(10) . . ?
C34D O1D Li1D 123.5(11) . . ?
C35D O2D Li2D 119.4(10) . . ?
C38D O2D C35D 106.7(10) . . ?
C38D O2D Li2D 115.4(10) . . ?
Fe1D C1D Ho1D 88.1(4) . . ?
Fe1D C1D Li1D 155.6(9) . . ?
C2D C1D Ho1D 124.6(9) . . ?
C2D C1D Fe1D 67.1(7) . . ?
C2D C1D C5D 100.5(11) . . ?
C2D C1D Li1D 119.7(10) . . ?
C5D C1D Ho1D 114.4(9) . . ?
C5D C1D Fe1D 66.9(7) . . ?
C5D C1D Li1D 128.7(11) . . ?
Li1D C1D Ho1D 68.7(7) . . ?
Fe1D C2D H2D 126.3 . . ?
C1D C2D Fe1D 71.9(7) . . ?
C1D C2D H2D 123.2 . . ?
C3D C2D Fe1D 70.2(7) . . ?
C3D C2D C1D 113.6(12) . . ?
C3D C2D H2D 123.2 . . ?
Fe1D C3D H3D 126.1 . . ?
C2D C3D Fe1D 69.3(7) . . ?
C2D C3D H3D 126.6 . . ?
C2D C3D C4D 106.8(12) . . ?
C4D C3D Fe1D 69.6(7) . . ?
C4D C3D H3D 126.6 . . ?
Fe1D C4D H4D 126.1 . . ?
C3D C4D Fe1D 69.6(7) . . ?
C3D C4D H4D 127.0 . . ?
C3D C4D C5D 106.1(11) . . ?
C5D C4D Fe1D 68.9(7) . . ?
C5D C4D H4D 127.0 . . ?
Fe1D C5D H5D 126.2 . . ?
C1D C5D Fe1D 72.0(7) . . ?
C1D C5D H5D 123.5 . . ?
C4D C5D Fe1D 70.0(8) . . ?
C4D C5D C1D 113.0(12) . . ?
C4D C5D H5D 123.5 . . ?
Fe1D C6D Ho1D 87.0(4) . . ?
Fe1D C6D Li2D 152.3(9) . . ?
C7D C6D Ho1D 118.3(8) . . ?
C7D C6D Fe1D 66.8(7) . . ?
C7D C6D Li2D 136.2(11) . . ?
C10D C6D Ho1D 117.5(9) . . ?
C10D C6D Fe1D 67.9(7) . . ?
C10D C6D C7D 103.0(11) . . ?
C10D C6D Li2D 110.8(10) . . ?
Li2D C6D Ho1D 68.7(7) . . ?
Fe1D C7D H7D 125.1 . . ?
C6D C7D Fe1D 72.1(8) . . ?
C6D C7D H7D 124.5 . . ?
C8D C7D Fe1D 69.9(8) . . ?
C8D C7D C6D 111.1(12) . . ?
C8D C7D H7D 124.5 . . ?
Fe1D C8D H8D 125.9 . . ?
C7D C8D Fe1D 69.3(8) . . ?
C7D C8D H8D 126.6 . . ?
C9D C8D Fe1D 69.7(8) . . ?
C9D C8D C7D 106.8(12) . . ?
C9D C8D H8D 126.6 . . ?
Fe1D C9D H9D 125.4 . . ?
C8D C9D Fe1D 70.0(8) . . ?
C8D C9D H9D 125.8 . . ?
C8D C9D C10D 108.4(12) . . ?
C10D C9D Fe1D 70.3(7) . . ?
C10D C9D H9D 125.8 . . ?
Fe1D C10D H10D 126.1 . . ?
C6D C10D Fe1D 71.8(7) . . ?
C6D C10D H10D 124.7 . . ?
C9D C10D Fe1D 69.1(7) . . ?
C9D C10D C6D 110.7(12) . . ?
C9D C10D H10D 124.7 . . ?
Fe2D C11D Ho1D 87.8(4) . . ?
Fe2D C11D Li1D 155.9(9) . . ?
C12D C11D Ho1D 121.3(9) . . ?
C12D C11D Fe2D 66.9(7) . . ?
C12D C11D C15D 101.4(11) . . ?
C12D C11D Li1D 119.9(11) . . ?
C15D C11D Ho1D 116.2(9) . . ?
C15D C11D Fe2D 66.8(7) . . ?
C15D C11D Li1D 128.1(11) . . ?
Li1D C11D Ho1D 68.8(7) . . ?
Fe2D C12D H12D 125.5 . . ?
C11D C12D Fe2D 72.2(7) . . ?
C11D C12D H12D 123.8 . . ?
C13D C12D Fe2D 70.0(8) . . ?
C13D C12D C11D 112.4(12) . . ?
C13D C12D H12D 123.8 . . ?
Fe2D C13D H13D 126.5 . . ?
C12D C13D Fe2D 69.2(7) . . ?
C12D C13D H13D 126.6 . . ?
C14D C13D Fe2D 69.3(8) . . ?
C14D C13D C12D 106.8(12) . . ?
C14D C13D H13D 126.6 . . ?
Fe2D C14D H14D 125.4 . . ?
C13D C14D Fe2D 70.1(8) . . ?
C13D C14D H14D 126.4 . . ?
C15D C14D Fe2D 69.7(8) . . ?
C15D C14D C13D 107.3(12) . . ?
C15D C14D H14D 126.4 . . ?
Fe2D C15D H15D 126.0 . . ?
C11D C15D Fe2D 72.0(8) . . ?
C11D C15D H15D 123.9 . . ?
C14D C15D Fe2D 69.6(8) . . ?
C14D C15D C11D 112.1(13) . . ?
C14D C15D H15D 123.9 . . ?
Fe2D C16D Ho1D 87.6(4) . . ?
Fe2D C16D Li2D 153.1(9) . . ?
C17D C16D Ho1D 122.7(8) . . ?
C17D C16D Fe2D 67.6(8) . . ?
C17D C16D Li2D 136.0(11) . . ?
C20D C16D Ho1D 113.2(8) . . ?
C20D C16D Fe2D 67.1(8) . . ?
C20D C16D C17D 103.4(11) . . ?
C20D C16D Li2D 109.6(10) . . ?
Li2D C16D Ho1D 68.8(6) . . ?
Fe2D C17D H17D 125.3 . . ?
C16D C17D Fe2D 71.7(8) . . ?
C16D C17D H17D 124.8 . . ?
C18D C17D Fe2D 69.8(8) . . ?
C18D C17D C16D 110.4(11) . . ?
C18D C17D H17D 124.8 . . ?
Fe2D C18D H18D 127.3 . . ?
C17D C18D Fe2D 69.2(7) . . ?
C17D C18D H18D 126.1 . . ?
C19D C18D Fe2D 69.0(7) . . ?
C19D C18D C17D 107.9(12) . . ?
C19D C18D H18D 126.1 . . ?
Fe2D C19D H19D 124.8 . . ?
C18D C19D Fe2D 70.7(7) . . ?
C18D C19D H19D 126.6 . . ?
C18D C19D C20D 106.9(11) . . ?
C20D C19D Fe2D 69.5(7) . . ?
C20D C19D H19D 126.6 . . ?
Fe2D C20D H20D 125.8 . . ?
C16D C20D Fe2D 72.2(7) . . ?
C16D C20D H20D 124.3 . . ?
C19D C20D Fe2D 69.3(7) . . ?
C19D C20D C16D 111.4(11) . . ?
C19D C20D H20D 124.3 . . ?
Fe3D C21D Ho1D 87.2(4) . . ?
Fe3D C21D Li1D 154.8(8) . . ?
C22D C21D Ho1D 122.4(9) . . ?
C22D C21D Fe3D 66.5(8) . . ?
C22D C21D Li1D 121.2(11) . . ?
C25D C21D Ho1D 114.5(9) . . ?
C25D C21D Fe3D 67.6(7) . . ?
C25D C21D C22D 101.6(11) . . ?
C25D C21D Li1D 127.4(11) . . ?
Li1D C21D Ho1D 68.3(6) . . ?
Fe3D C22D H22D 125.7 . . ?
C21D C22D Fe3D 72.2(8) . . ?
C21D C22D H22D 124.0 . . ?
C23D C22D Fe3D 69.7(8) . . ?
C23D C22D C21D 112.0(12) . . ?
C23D C22D H22D 124.0 . . ?
Fe3D C23D H23D 126.2 . . ?
C22D C23D Fe3D 69.4(7) . . ?
C22D C23D H23D 126.3 . . ?
C22D C23D C24D 107.4(11) . . ?
C24D C23D Fe3D 69.7(7) . . ?
C24D C23D H23D 126.3 . . ?
Fe3D C24D H24D 125.4 . . ?
C23D C24D Fe3D 69.5(7) . . ?
C23D C24D H24D 126.7 . . ?
C23D C24D C25D 106.6(12) . . ?
C25D C24D Fe3D 70.0(7) . . ?
C25D C24D H24D 126.7 . . ?
Fe3D C25D H25D 127.2 . . ?
C21D C25D Fe3D 71.7(7) . . ?
C21D C25D H25D 123.9 . . ?
C24D C25D Fe3D 68.9(7) . . ?
C24D C25D C21D 112.3(12) . . ?
C24D C25D H25D 123.9 . . ?
Fe3D C26D Ho1D 86.2(4) . . ?
Fe3D C26D Li2D 152.2(8) . . ?
C27D C26D Ho1D 120.9(9) . . ?
C27D C26D Fe3D 67.9(7) . . ?
C27D C26D Li2D 135.0(11) . . ?
C30D C26D Ho1D 113.8(9) . . ?
C30D C26D Fe3D 67.2(7) . . ?
C30D C26D C27D 103.6(11) . . ?
C30D C26D Li2D 111.6(11) . . ?
Li2D C26D Ho1D 68.6(7) . . ?
Fe3D C27D H27D 126.1 . . ?
C26D C27D Fe3D 71.3(7) . . ?
C26D C27D H27D 125.0 . . ?
C28D C27D Fe3D 69.1(7) . . ?
C28D C27D C26D 109.9(12) . . ?
C28D C27D H27D 125.0 . . ?
Fe3D C28D H28D 125.8 . . ?
C27D C28D Fe3D 69.6(7) . . ?
C27D C28D H28D 125.8 . . ?
C29D C28D Fe3D 70.4(7) . . ?
C29D C28D C27D 108.3(12) . . ?
C29D C28D H28D 125.8 . . ?
Fe3D C29D H29D 126.7 . . ?
C28D C29D Fe3D 69.7(8) . . ?
C28D C29D H29D 127.0 . . ?
C28D C29D C30D 105.9(12) . . ?
C30D C29D Fe3D 68.1(7) . . ?
C30D C29D H29D 127.0 . . ?
Fe3D C30D H30D 124.7 . . ?
C26D C30D Fe3D 72.7(8) . . ?
C26D C30D C29D 112.2(12) . . ?
C26D C30D H30D 123.9 . . ?
C29D C30D Fe3D 70.3(8) . . ?
C29D C30D H30D 123.9 . . ?
O1D C31D H31C 110.7 . . ?
O1D C31D H31D 110.7 . . ?
O1D C31D C32D 105.2(11) . . ?
H31C C31D H31D 108.8 . . ?
C32D C31D H31C 110.7 . . ?
C32D C31D H31D 110.7 . . ?
C31D C32D H32C 111.3 . . ?
C31D C32D H32D 111.3 . . ?
C31D C32D C33D 102.3(12) . . ?
H32C C32D H32D 109.2 . . ?
C33D C32D H32C 111.3 . . ?
C33D C32D H32D 111.3 . . ?
C32D C33D H33C 110.9 . . ?
C32D C33D H33D 110.9 . . ?
H33C C33D H33D 108.9 . . ?
C34D C33D C32D 104.5(12) . . ?
C34D C33D H33C 110.9 . . ?
C34D C33D H33D 110.9 . . ?
O1D C34D C33D 106.9(12) . . ?
O1D C34D H34C 110.3 . . ?
O1D C34D H34D 110.3 . . ?
C33D C34D H34C 110.3 . . ?
C33D C34D H34D 110.3 . . ?
H34C C34D H34D 108.6 . . ?
O2D C35D H35C 110.8 . . ?
O2D C35D H35D 110.8 . . ?
O2D C35D C36D 104.9(11) . . ?
H35C C35D H35D 108.9 . . ?
C36D C35D H35C 110.8 . . ?
C36D C35D H35D 110.8 . . ?
C35D C36D H36C 111.2 . . ?
C35D C36D H36D 111.2 . . ?
H36C C36D H36D 109.2 . . ?
C37D C36D C35D 102.6(11) . . ?
C37D C36D H36C 111.2 . . ?
C37D C36D H36D 111.2 . . ?
C36D C37D H37C 110.7 . . ?
C36D C37D H37D 110.7 . . ?
H37C C37D H37D 108.8 . . ?
C38D C37D C36D 105.4(12) . . ?
C38D C37D H37C 110.7 . . ?
C38D C37D H37D 110.7 . . ?
O2D C38D C37D 106.7(11) . . ?
O2D C38D H38C 110.4 . . ?
O2D C38D H38D 110.4 . . ?
C37D C38D H38C 110.4 . . ?
C37D C38D H38D 110.4 . . ?
H38C C38D H38D 108.6 . . ?
O1D Li1D Ho1D 165.6(11) . . ?
O1D Li1D C1D 133.5(12) . . ?
O1D Li1D C11D 110.1(10) . . ?
O1D Li1D C21D 111.3(10) . . ?
C1D Li1D Ho1D 60.9(6) . . ?
C1D Li1D C21D 98.2(10) . . ?
C11D Li1D Ho1D 62.0(6) . . ?
C11D Li1D C1D 98.3(9) . . ?
C11D Li1D C21D 100.4(11) . . ?
C21D Li1D Ho1D 61.3(6) . . ?
O2D Li2D Ho1D 167.0(11) . . ?
O2D Li2D C6D 130.2(12) . . ?
O2D Li2D C16D 107.4(10) . . ?
O2D Li2D C26D 116.4(11) . . ?
C6D Li2D Ho1D 61.4(6) . . ?
C16D Li2D Ho1D 61.6(6) . . ?
C16D Li2D C6D 99.5(10) . . ?
C26D Li2D Ho1D 62.4(6) . . ?
C26D Li2D C6D 97.7(9) . . ?
C26D Li2D C16D 101.2(10) . . ?
C39 O3 Li3 119.6(11) . . ?
C42 O3 C39 105.7(10) . . ?
C42 O3 Li3 131.2(11) . . ?
C43 O4 C46 107.9(10) . . ?
C43 O4 Li3 122.5(11) . . ?
C46 O4 Li3 129.1(11) . . ?
C47 O5 Li3 117.9(11) . . ?
C50 O5 C47 109.2(10) . . ?
C50 O5 Li3 132.8(11) . . ?
C51 O6 C54 109.4(10) . . ?
C51 O6 Li3 120.1(11) . . ?
C54 O6 Li3 130.2(11) . . ?
O3 C39 H39A 110.3 . . ?
O3 C39 H39B 110.3 . . ?
O3 C39 C40 107.1(11) . . ?
H39A C39 H39B 108.5 . . ?
C40 C39 H39A 110.3 . . ?
C40 C39 H39B 110.3 . . ?
C39 C40 H40A 110.3 . . ?
C39 C40 H40B 110.3 . . ?
C39 C40 C41 106.9(12) . . ?
H40A C40 H40B 108.6 . . ?
C41 C40 H40A 110.3 . . ?
C41 C40 H40B 110.3 . . ?
C40 C41 H41A 111.3 . . ?
C40 C41 H41B 111.3 . . ?
C40 C41 C42 102.4(11) . . ?
H41A C41 H41B 109.2 . . ?
C42 C41 H41A 111.3 . . ?
C42 C41 H41B 111.3 . . ?
O3 C42 C41 106.2(11) . . ?
O3 C42 H42A 110.5 . . ?
O3 C42 H42B 110.5 . . ?
C41 C42 H42A 110.5 . . ?
C41 C42 H42B 110.5 . . ?
H42A C42 H42B 108.7 . . ?
O4 C43 H43C 110.6 . . ?
O4 C43 H43D 110.6 . . ?
O4 C43 C44 105.9(12) . . ?
H43C C43 H43D 108.7 . . ?
C44 C43 H43C 110.6 . . ?
C44 C43 H43D 110.6 . . ?
C43 C44 H44E 110.7 . . ?
C43 C44 H44F 110.7 . . ?
C43 C44 H44C 109.8 . . ?
C43 C44 H44D 109.8 . . ?
H44E C44 H44F 108.8 . . ?
H44C C44 H44D 108.2 . . ?
C45 C44 C43 105.4(18) . . ?
C45 C44 H44E 110.7 . . ?
C45 C44 H44F 110.7 . . ?
C45A C44 C43 110(3) . . ?
C45A C44 H44C 109.8 . . ?
C45A C44 H44D 109.8 . . ?
C44 C45 H45E 110.8 . . ?
C44 C45 H45F 110.8 . . ?
C44 C45 C46 104.8(15) . . ?
H45E C45 H45F 108.9 . . ?
C46 C45 H45E 110.8 . . ?
C46 C45 H45F 110.8 . . ?
O4 C46 C45 105.5(14) . . ?
O4 C46 H46E 110.6 . . ?
O4 C46 H46F 110.6 . . ?
O4 C46 H46C 110.3 . . ?
O4 C46 H46D 110.3 . . ?
O4 C46 C45A 107(3) . . ?
C45 C46 H46E 110.6 . . ?
C45 C46 H46F 110.6 . . ?
H46E C46 H46F 108.8 . . ?
H46C C46 H46D 108.6 . . ?
C45A C46 H46C 110.3 . . ?
C45A C46 H46D 110.3 . . ?
O5 C47 H47A 110.5 . . ?
O5 C47 H47B 110.5 . . ?
O5 C47 C48 106.1(11) . . ?
H47A C47 H47B 108.7 . . ?
C48 C47 H47A 110.5 . . ?
C48 C47 H47B 110.5 . . ?
C47 C48 H48A 111.4 . . ?
C47 C48 H48B 111.4 . . ?
H48A C48 H48B 109.3 . . ?
C49 C48 C47 101.7(12) . . ?
C49 C48 H48A 111.4 . . ?
C49 C48 H48B 111.4 . . ?
C48 C49 H49A 111.0 . . ?
C48 C49 H49B 111.0 . . ?
C48 C49 C50 103.6(12) . . ?
H49A C49 H49B 109.0 . . ?
C50 C49 H49A 111.0 . . ?
C50 C49 H49B 111.0 . . ?
O5 C50 C49 105.8(11) . . ?
O5 C50 H50A 110.6 . . ?
O5 C50 H50B 110.6 . . ?
C49 C50 H50A 110.6 . . ?
C49 C50 H50B 110.6 . . ?
H50A C50 H50B 108.7 . . ?
O6 C51 H51A 110.4 . . ?
O6 C51 H51B 110.4 . . ?
O6 C51 C52 106.7(11) . . ?
H51A C51 H51B 108.6 . . ?
C52 C51 H51A 110.4 . . ?
C52 C51 H51B 110.4 . . ?
C51 C52 H52A 111.1 . . ?
C51 C52 H52B 111.1 . . ?
C51 C52 C53 103.3(11) . . ?
H52A C52 H52B 109.1 . . ?
C53 C52 H52A 111.1 . . ?
C53 C52 H52B 111.1 . . ?
C52 C53 H53A 111.3 . . ?
C52 C53 H53B 111.3 . . ?
H53A C53 H53B 109.2 . . ?
C54 C53 C52 102.3(11) . . ?
C54 C53 H53A 111.3 . . ?
C54 C53 H53B 111.3 . . ?
O6 C54 C53 104.3(10) . . ?
O6 C54 H54A 110.9 . . ?
O6 C54 H54B 110.9 . . ?
C53 C54 H54A 110.9 . . ?
C53 C54 H54B 110.9 . . ?
H54A C54 H54B 108.9 . . ?
O3 Li3 O4 102.9(12) . . ?
O3 Li3 O5 111.4(13) . . ?
O3 Li3 O6 120.8(14) . . ?
O5 Li3 O4 108.0(13) . . ?
O6 Li3 O4 108.5(13) . . ?
O6 Li3 O5 104.6(12) . . ?
C39D O3D C42D 106.4(11) . . ?
C39D O3D Li3D 123.8(12) . . ?
C42D O3D Li3D 123.9(11) . . ?
C47D O5D C50D 108.6(10) . . ?
C47D O5D Li3D 124.1(11) . . ?
C50D O5D Li3D 124.3(11) . . ?
C51D O6D Li3D 121.9(11) . . ?
C54D O6D C51D 109.4(11) . . ?
C54D O6D Li3D 128.7(11) . . ?
O3D C39D H39C 110.5 . . ?
O3D C39D H39D 110.5 . . ?
O3D C39D C40D 106.1(13) . . ?
H39C C39D H39D 108.7 . . ?
C40D C39D H39C 110.5 . . ?
C40D C39D H39D 110.5 . . ?
C39D C40D H40C 111.0 . . ?
C39D C40D H40D 111.0 . . ?
H40C C40D H40D 109.0 . . ?
C41D C40D C39D 103.7(14) . . ?
C41D C40D H40C 111.0 . . ?
C41D C40D H40D 111.0 . . ?
C40D C41D H41C 110.4 . . ?
C40D C41D H41D 110.4 . . ?
C40D C41D C42D 106.8(14) . . ?
H41C C41D H41D 108.6 . . ?
C42D C41D H41C 110.4 . . ?
C42D C41D H41D 110.4 . . ?
O3D C42D C41D 105.2(12) . . ?
O3D C42D H42C 110.7 . . ?
O3D C42D H42D 110.7 . . ?
C41D C42D H42C 110.7 . . ?
C41D C42D H42D 110.7 . . ?
H42C C42D H42D 108.8 . . ?
C43D O4D C46D 109(4) . . ?
C43D O4D Li3D 118(3) . . ?
C46D O4D Li3D 120(3) . . ?
O4D C43D H43A 110.6 . . ?
O4D C43D H43B 110.6 . . ?
O4D C43D C44D 106(3) . . ?
H43A C43D H43B 108.7 . . ?
C44D C43D H43A 110.6 . . ?
C44D C43D H43B 110.6 . . ?
C43D C44D H44A 111.2 . . ?
C43D C44D H44B 111.2 . . ?
H44A C44D H44B 109.1 . . ?
C45D C44D C43D 103(4) . . ?
C45D C44D H44A 111.2 . . ?
C45D C44D H44B 111.2 . . ?
C44D C45D H45A 110.0 . . ?
C44D C45D H45B 110.0 . . ?
C44D C45D C46D 109(4) . . ?
H45A C45D H45B 108.4 . . ?
C46D C45D H45A 110.0 . . ?
C46D C45D H45B 110.0 . . ?
O4D C46D C45D 97(3) . . ?
O4D C46D H46A 112.3 . . ?
O4D C46D H46B 112.3 . . ?
C45D C46D H46A 112.3 . . ?
C45D C46D H46B 112.3 . . ?
H46A C46D H46B 109.9 . . ?
C43E O4E C46E 99.4(18) . . ?
C43E O4E Li3D 128.7(16) . . ?
C46E O4E Li3D 131.2(17) . . ?
O4E C43E H43E 109.6 . . ?
O4E C43E H43F 109.6 . . ?
O4E C43E C44E 110.3(17) . . ?
H43E C43E H43F 108.1 . . ?
C44E C43E H43E 109.6 . . ?
C44E C43E H43F 109.6 . . ?
C43E C44E H44G 109.6 . . ?
C43E C44E H44H 109.6 . . ?
H44G C44E H44H 108.1 . . ?
C45E C44E C43E 110.3(19) . . ?
C45E C44E H44G 109.6 . . ?
C45E C44E H44H 109.6 . . ?
C44E C45E H45G 112.0 . . ?
C44E C45E H45H 112.0 . . ?
C44E C45E C46E 98.7(19) . . ?
H45G C45E H45H 109.7 . . ?
C46E C45E H45G 112.0 . . ?
C46E C45E H45H 112.0 . . ?
O4E C46E C45E 116.4(19) . . ?
O4E C46E H46G 108.2 . . ?
O4E C46E H46H 108.2 . . ?
C45E C46E H46G 108.2 . . ?
C45E C46E H46H 108.2 . . ?
H46G C46E H46H 107.3 . . ?
O5D C47D H47C 110.7 . . ?
O5D C47D H47D 110.7 . . ?
O5D C47D C48D 105.3(12) . . ?
H47C C47D H47D 108.8 . . ?
C48D C47D H47C 110.7 . . ?
C48D C47D H47D 110.7 . . ?
C47D C48D H48C 111.2 . . ?
C47D C48D H48D 111.2 . . ?
H48C C48D H48D 109.1 . . ?
C49D C48D C47D 102.9(12) . . ?
C49D C48D H48C 111.2 . . ?
C49D C48D H48D 111.2 . . ?
C48D C49D H49C 111.1 . . ?
C48D C49D H49D 111.1 . . ?
C48D C49D C50D 103.5(13) . . ?
H49C C49D H49D 109.0 . . ?
C50D C49D H49C 111.1 . . ?
C50D C49D H49D 111.1 . . ?
O5D C50D C49D 106.1(12) . . ?
O5D C50D H50C 110.5 . . ?
O5D C50D H50D 110.5 . . ?
C49D C50D H50C 110.5 . . ?
C49D C50D H50D 110.5 . . ?
H50C C50D H50D 108.7 . . ?
O6D C51D H51C 110.6 . . ?
O6D C51D H51D 110.6 . . ?
O6D C51D C52D 105.6(13) . . ?
H51C C51D H51D 108.8 . . ?
C52D C51D H51C 110.6 . . ?
C52D C51D H51D 110.6 . . ?
C51D C52D H52C 111.1 . . ?
C51D C52D H52D 111.1 . . ?
C51D C52D C53D 103.5(12) . . ?
H52C C52D H52D 109.0 . . ?
C53D C52D H52C 111.1 . . ?
C53D C52D H52D 111.1 . . ?
C52D C53D H53C 111.3 . . ?
C52D C53D H53D 111.3 . . ?
H53C C53D H53D 109.2 . . ?
C54D C53D C52D 102.1(12) . . ?
C54D C53D H53C 111.3 . . ?
C54D C53D H53D 111.3 . . ?
O6D C54D C53D 106.0(12) . . ?
O6D C54D H54C 110.5 . . ?
O6D C54D H54D 110.5 . . ?
C53D C54D H54C 110.5 . . ?
C53D C54D H54D 110.5 . . ?
H54C C54D H54D 108.7 . . ?
O3D Li3D O5D 105.6(11) . . ?
O3D Li3D O6D 113.5(15) . . ?
O3D Li3D O4D 113.1(18) . . ?
O3D Li3D O4E 113.7(14) . . ?
O5D Li3D O4D 111(3) . . ?
O5D Li3D O4E 106.2(18) . . ?
O6D Li3D O5D 111.8(12) . . ?
O6D Li3D O4D 102(3) . . ?
O6D Li3D O4E 105.8(18) . . ?
C44 C45A C46 104.8(15) . . ?
C44 C45A H45C 110.8 . . ?
C44 C45A H45D 110.8 . . ?
C46 C45A H45C 110.8 . . ?
C46 C45A H45D 110.8 . . ?
H45C C45A H45D 108.9 . . ?

loop_
_geom_bond_atom_site_label_1
_geom_bond_atom_site_label_2
_geom_bond_distance
_geom_bond_site_symmetry_2
_geom_bond_publ_flag
Ho1 Fe1 3.1846(19) . ?
Ho1 Fe2 3.212(2) . ?
Ho1 Fe3 3.263(2) . ?
Ho1 C1 2.520(13) . ?
Ho1 C6 2.524(12) . ?
Ho1 C11 2.538(14) . ?
Ho1 C16 2.531(13) . ?
Ho1 C21 2.555(13) . ?
Ho1 C26 2.523(13) . ?
Ho1 Li1 2.69(2) . ?
Ho1 Li2 2.68(2) . ?
Fe1 C1 2.113(13) . ?
Fe1 C2 2.039(13) . ?
Fe1 C3 2.029(13) . ?
Fe1 C4 2.032(13) . ?
Fe1 C5 2.044(14) . ?
Fe1 C6 2.092(12) . ?
Fe1 C7 2.026(14) . ?
Fe1 C8 2.036(15) . ?
Fe1 C9 2.032(14) . ?
Fe1 C10 2.034(13) . ?
Fe2 C11 2.094(13) . ?
Fe2 C12 2.046(14) . ?
Fe2 C13 2.047(14) . ?
Fe2 C14 2.036(14) . ?
Fe2 C15 2.040(13) . ?
Fe2 C16 2.097(14) . ?
Fe2 C17 2.029(13) . ?
Fe2 C18 2.033(13) . ?
Fe2 C19 2.056(13) . ?
Fe2 C20 2.052(13) . ?
Fe3 C21 2.102(13) . ?
Fe3 C22 2.046(13) . ?
Fe3 C23 2.049(12) . ?
Fe3 C24 2.054(14) . ?
Fe3 C25 2.047(13) . ?
Fe3 C26 2.103(12) . ?
Fe3 C27 2.032(13) . ?
Fe3 C28 2.034(13) . ?
Fe3 C29 2.048(14) . ?
Fe3 C30 2.040(12) . ?
O1 C31 1.436(17) . ?
O1 C34 1.441(17) . ?
O1 Li1 1.96(2) . ?
O2 C35 1.442(15) . ?
O2 C38 1.432(16) . ?
O2 Li2 1.94(2) . ?
C1 C2 1.45(2) . ?
C1 C5 1.454(19) . ?
C1 Li1 2.22(3) . ?
C2 H2 0.9500 . ?
C2 C3 1.429(19) . ?
C3 H3 0.9500 . ?
C3 C4 1.415(19) . ?
C4 H4 0.9500 . ?
C4 C5 1.404(19) . ?
C5 H5 0.9500 . ?
C6 C7 1.467(19) . ?
C6 C10 1.435(19) . ?
C6 Li2 2.16(2) . ?
C7 H7 0.9500 . ?
C7 C8 1.430(19) . ?
C8 H8 0.9500 . ?
C8 C9 1.414(19) . ?
C9 H9 0.9500 . ?
C9 C10 1.420(18) . ?
C10 H10 0.9500 . ?
C11 C12 1.432(19) . ?
C11 C15 1.464(18) . ?
C11 Li1 2.21(3) . ?
C12 H12 0.9500 . ?
C12 C13 1.43(2) . ?
C13 H13 0.9500 . ?
C13 C14 1.43(2) . ?
C14 H14 0.9500 . ?
C14 C15 1.44(2) . ?
C15 H15 0.9500 . ?
C16 C17 1.456(18) . ?
C16 C20 1.450(18) . ?
C16 Li2 2.17(3) . ?
C17 H17 0.9500 . ?
C17 C18 1.450(19) . ?
C18 H18 0.9500 . ?
C18 C19 1.409(19) . ?
C19 H19 0.9500 . ?
C19 C20 1.427(19) . ?
C20 H20 0.9500 . ?
C21 C22 1.449(18) . ?
C21 C25 1.446(18) . ?
C21 Li1 2.23(3) . ?
C22 H22 0.9500 . ?
C22 C23 1.425(18) . ?
C23 H23 0.9500 . ?
C23 C24 1.43(2) . ?
C24 H24 0.9500 . ?
C24 C25 1.424(18) . ?
C25 H25 0.9500 . ?
C26 C27 1.438(18) . ?
C26 C30 1.446(19) . ?
C26 Li2 2.17(3) . ?
C27 H27 0.9500 . ?
C27 C28 1.435(19) . ?
C28 H28 0.9500 . ?
C28 C29 1.39(2) . ?
C29 H29 0.9500 . ?
C29 C30 1.428(18) . ?
C30 H30 0.9500 . ?
C31 H31A 0.9900 . ?
C31 H31B 0.9900 . ?
C31 C32 1.51(2) . ?
C32 H32A 0.9900 . ?
C32 H32B 0.9900 . ?
C32 C33 1.54(2) . ?
C33 H33A 0.9900 . ?
C33 H33B 0.9900 . ?
C33 C34 1.51(2) . ?
C34 H34A 0.9900 . ?
C34 H34B 0.9900 . ?
C35 H35A 0.9900 . ?
C35 H35B 0.9900 . ?
C35 C36 1.490(18) . ?
C36 H36A 0.9900 . ?
C36 H36B 0.9900 . ?
C36 C37 1.539(19) . ?
C37 H37A 0.9900 . ?
C37 H37B 0.9900 . ?
C37 C38 1.523(18) . ?
C38 H38A 0.9900 . ?
C38 H38B 0.9900 . ?
Ho1D Fe1D 3.2202(19) . ?
Ho1D Fe2D 3.234(2) . ?
Ho1D Fe3D 3.2078(19) . ?
Ho1D C1D 2.512(12) . ?
Ho1D C6D 2.543(13) . ?
Ho1D C11D 2.536(13) . ?
Ho1D C16D 2.547(12) . ?
Ho1D C21D 2.528(12) . ?
Ho1D C26D 2.569(12) . ?
Ho1D Li1D 2.68(2) . ?
Ho1D Li2D 2.70(2) . ?
Fe1D C1D 2.098(13) . ?
Fe1D C2D 2.033(12) . ?
Fe1D C3D 2.045(12) . ?
Fe1D C4D 2.045(13) . ?
Fe1D C5D 2.030(14) . ?
Fe1D C6D 2.111(13) . ?
Fe1D C7D 2.039(14) . ?
Fe1D C8D 2.047(14) . ?
Fe1D C9D 2.043(12) . ?
Fe1D C10D 2.059(12) . ?
Fe2D C11D 2.106(13) . ?
Fe2D C12D 2.034(12) . ?
Fe2D C13D 2.045(14) . ?
Fe2D C14D 2.034(14) . ?
Fe2D C15D 2.036(13) . ?
Fe2D C16D 2.100(14) . ?
Fe2D C17D 2.045(13) . ?
Fe2D C18D 2.053(13) . ?
Fe2D C19D 2.029(12) . ?
Fe2D C20D 2.031(13) . ?
Fe3D C21D 2.100(13) . ?
Fe3D C22D 2.023(14) . ?
Fe3D C23D 2.028(12) . ?
Fe3D C24D 2.030(13) . ?
Fe3D C25D 2.045(13) . ?
Fe3D C26D 2.100(13) . ?
Fe3D C27D 2.053(13) . ?
Fe3D C28D 2.047(13) . ?
Fe3D C29D 2.057(13) . ?
Fe3D C30D 2.027(13) . ?
O1D C31D 1.420(16) . ?
O1D C34D 1.411(16) . ?
O1D Li1D 1.96(2) . ?
O2D C35D 1.435(16) . ?
O2D C38D 1.432(15) . ?
O2D Li2D 1.95(2) . ?
C1D C2D 1.449(18) . ?
C1D C5D 1.451(18) . ?
C1D Li1D 2.22(2) . ?
C2D H2D 0.9500 . ?
C2D C3D 1.411(17) . ?
C3D H3D 0.9500 . ?
C3D C4D 1.426(17) . ?
C4D H4D 0.9500 . ?
C4D C5D 1.431(18) . ?
C5D H5D 0.9500 . ?
C6D C7D 1.456(18) . ?
C6D C10D 1.440(18) . ?
C6D Li2D 2.21(2) . ?
C7D H7D 0.9500 . ?
C7D C8D 1.425(18) . ?
C8D H8D 0.9500 . ?
C8D C9D 1.41(2) . ?
C9D H9D 0.9500 . ?
C9D C10D 1.422(18) . ?
C10D H10D 0.9500 . ?
C11D C12D 1.447(18) . ?
C11D C15D 1.456(19) . ?
C11D Li1D 2.17(3) . ?
C12D H12D 0.9500 . ?
C12D C13D 1.421(19) . ?
C13D H13D 0.9500 . ?
C13D C14D 1.416(19) . ?
C14D H14D 0.9500 . ?
C14D C15D 1.415(19) . ?
C15D H15D 0.9500 . ?
C16D C17D 1.442(17) . ?
C16D C20D 1.438(18) . ?
C16D Li2D 2.21(3) . ?
C17D H17D 0.9500 . ?
C17D C18D 1.434(19) . ?
C18D H18D 0.9500 . ?
C18D C19D 1.406(18) . ?
C19D H19D 0.9500 . ?
C19D C20D 1.428(18) . ?
C20D H20D 0.9500 . ?
C21D C22D 1.458(19) . ?
C21D C25D 1.444(18) . ?
C21D Li1D 2.22(3) . ?
C22D H22D 0.9500 . ?
C22D C23D 1.415(18) . ?
C23D H23D 0.9500 . ?
C23D C24D 1.416(18) . ?
C24D H24D 0.9500 . ?
C24D C25D 1.429(18) . ?
C25D H25D 0.9500 . ?
C26D C27D 1.449(18) . ?
C26D C30D 1.417(18) . ?
C26D Li2D 2.19(2) . ?
C27D H27D 0.9500 . ?
C27D C28D 1.445(18) . ?
C28D H28D 0.9500 . ?
C28D C29D 1.401(18) . ?
C29D H29D 0.9500 . ?
C29D C30D 1.449(18) . ?
C30D H30D 0.9500 . ?
C31D H31C 0.9900 . ?
C31D H31D 0.9900 . ?
C31D C32D 1.50(2) . ?
C32D H32C 0.9900 . ?
C32D H32D 0.9900 . ?
C32D C33D 1.55(2) . ?
C33D H33C 0.9900 . ?
C33D H33D 0.9900 . ?
C33D C34D 1.507(19) . ?
C34D H34C 0.9900 . ?
C34D H34D 0.9900 . ?
C35D H35C 0.9900 . ?
C35D H35D 0.9900 . ?
C35D C36D 1.54(2) . ?
C36D H36C 0.9900 . ?
C36D H36D 0.9900 . ?
C36D C37D 1.54(2) . ?
C37D H37C 0.9900 . ?
C37D H37D 0.9900 . ?
C37D C38D 1.524(19) . ?
C38D H38C 0.9900 . ?
C38D H38D 0.9900 . ?
O3 C39 1.445(15) . ?
O3 C42 1.418(16) . ?
O3 Li3 1.94(3) . ?
O4 C43 1.440(16) . ?
O4 C46 1.448(17) . ?
O4 Li3 1.96(3) . ?
O5 C47 1.466(16) . ?
O5 C50 1.422(17) . ?
O5 Li3 1.96(3) . ?
O6 C51 1.435(16) . ?
O6 C54 1.462(16) . ?
O6 Li3 1.95(3) . ?
C39 H39A 0.9900 . ?
C39 H39B 0.9900 . ?
C39 C40 1.476(19) . ?
C40 H40A 0.9900 . ?
C40 H40B 0.9900 . ?
C40 C41 1.50(2) . ?
C41 H41A 0.9900 . ?
C41 H41B 0.9900 . ?
C41 C42 1.519(18) . ?
C42 H42A 0.9900 . ?
C42 H42B 0.9900 . ?
C43 H43C 0.9900 . ?
C43 H43D 0.9900 . ?
C43 C44 1.491(16) . ?
C44 H44E 0.9900 . ?
C44 H44F 0.9900 . ?
C44 H44C 0.9900 . ?
C44 H44D 0.9900 . ?
C44 C45 1.41(3) . ?
C44 C45A 1.41(3) . ?
C45 H45E 0.9900 . ?
C45 H45F 0.9900 . ?
C45 C46 1.492(16) . ?
C46 H46E 0.9900 . ?
C46 H46F 0.9900 . ?
C46 H46C 0.9900 . ?
C46 H46D 0.9900 . ?
C46 C45A 1.492(17) . ?
C47 H47A 0.9900 . ?
C47 H47B 0.9900 . ?
C47 C48 1.52(2) . ?
C48 H48A 0.9900 . ?
C48 H48B 0.9900 . ?
C48 C49 1.501(19) . ?
C49 H49A 0.9900 . ?
C49 H49B 0.9900 . ?
C49 C50 1.51(2) . ?
C50 H50A 0.9900 . ?
C50 H50B 0.9900 . ?
C51 H51A 0.9900 . ?
C51 H51B 0.9900 . ?
C51 C52 1.525(19) . ?
C52 H52A 0.9900 . ?
C52 H52B 0.9900 . ?
C52 C53 1.537(19) . ?
C53 H53A 0.9900 . ?
C53 H53B 0.9900 . ?
C53 C54 1.498(19) . ?
C54 H54A 0.9900 . ?
C54 H54B 0.9900 . ?
O3D C39D 1.422(16) . ?
O3D C42D 1.441(17) . ?
O3D Li3D 1.89(3) . ?
O5D C47D 1.444(16) . ?
O5D C50D 1.453(17) . ?
O5D Li3D 1.93(3) . ?
O6D C51D 1.441(17) . ?
O6D C54D 1.433(16) . ?
O6D Li3D 1.92(2) . ?
C39D H39C 0.9900 . ?
C39D H39D 0.9900 . ?
C39D C40D 1.50(2) . ?
C40D H40C 0.9900 . ?
C40D H40D 0.9900 . ?
C40D C41D 1.48(2) . ?
C41D H41C 0.9900 . ?
C41D H41D 0.9900 . ?
C41D C42D 1.52(2) . ?
C42D H42C 0.9900 . ?
C42D H42D 0.9900 . ?
O4D C43D 1.41(2) . ?
O4D C46D 1.41(2) . ?
O4D Li3D 1.94(3) . ?
C43D H43A 0.9900 . ?
C43D H43B 0.9900 . ?
C43D C44D 1.45(2) . ?
C44D H44A 0.9900 . ?
C44D H44B 0.9900 . ?
C44D C45D 1.41(3) . ?
C45D H45A 0.9900 . ?
C45D H45B 0.9900 . ?
C45D C46D 1.452(19) . ?
C46D H46A 0.9900 . ?
C46D H46B 0.9900 . ?
O4E C43E 1.405(19) . ?
O4E C46E 1.41(2) . ?
O4E Li3D 1.93(3) . ?
C43E H43E 0.9900 . ?
C43E H43F 0.9900 . ?
C43E C44E 1.454(19) . ?
C44E H44G 0.9900 . ?
C44E H44H 0.9900 . ?
C44E C45E 1.41(3) . ?
C45E H45G 0.9900 . ?
C45E H45H 0.9900 . ?
C45E C46E 1.450(19) . ?
C46E H46G 0.9900 . ?
C46E H46H 0.9900 . ?
C47D H47C 0.9900 . ?
C47D H47D 0.9900 . ?
C47D C48D 1.493(19) . ?
C48D H48C 0.9900 . ?
C48D H48D 0.9900 . ?
C48D C49D 1.49(2) . ?
C49D H49C 0.9900 . ?
C49D H49D 0.9900 . ?
C49D C50D 1.50(2) . ?
C50D H50C 0.9900 . ?
C50D H50D 0.9900 . ?
C51D H51C 0.9900 . ?
C51D H51D 0.9900 . ?
C51D C52D 1.48(2) . ?
C52D H52C 0.9900 . ?
C52D H52D 0.9900 . ?
C52D C53D 1.51(2) . ?
C53D H53C 0.9900 . ?
C53D H53D 0.9900 . ?
C53D C54D 1.49(2) . ?
C54D H54C 0.9900 . ?
C54D H54D 0.9900 . ?
C45A H45C 0.9900 . ?
C45A H45D 0.9900 . ?

loop_
_geom_torsion_atom_site_label_1
_geom_torsion_atom_site_label_2
_geom_torsion_atom_site_label_3
_geom_torsion_atom_site_label_4
_geom_torsion
_geom_torsion_site_symmetry_1
_geom_torsion_site_symmetry_2
_geom_torsion_site_symmetry_3
_geom_torsion_site_symmetry_4
_geom_torsion_publ_flag
Ho1 C1 C2 Fe1 71.2(8) . . . . ?
Ho1 C1 C2 C3 129.5(10) . . . . ?
Ho1 C1 C5 Fe1 -73.4(7) . . . . ?
Ho1 C1 C5 C4 -131.2(10) . . . . ?
Ho1 C6 C7 Fe1 -72.7(7) . . . . ?
Ho1 C6 C7 C8 -131.2(10) . . . . ?
Ho1 C6 C10 Fe1 72.7(7) . . . . ?
Ho1 C6 C10 C9 130.6(10) . . . . ?
Ho1 C11 C12 Fe2 71.4(8) . . . . ?
Ho1 C11 C12 C13 129.9(10) . . . . ?
Ho1 C11 C15 Fe2 -76.1(6) . . . . ?
Ho1 C11 C15 C14 -133.9(10) . . . . ?
Ho1 C16 C17 Fe2 -74.1(7) . . . . ?
Ho1 C16 C17 C18 -131.7(9) . . . . ?
Ho1 C16 C20 Fe2 72.8(8) . . . . ?
Ho1 C16 C20 C19 130.8(10) . . . . ?
Ho1 C21 C22 Fe3 72.1(8) . . . . ?
Ho1 C21 C22 C23 130.6(10) . . . . ?
Ho1 C21 C25 Fe3 -77.2(7) . . . . ?
Ho1 C21 C25 C24 -135.6(9) . . . . ?
Ho1 C26 C27 Fe3 -75.8(7) . . . . ?
Ho1 C26 C27 C28 -135.2(9) . . . . ?
Ho1 C26 C30 Fe3 75.6(7) . . . . ?
Ho1 C26 C30 C29 134.3(10) . . . . ?
Fe1 C1 C2 C3 58.3(9) . . . . ?
Fe1 C1 C5 C4 -57.8(10) . . . . ?
Fe1 C2 C3 C4 59.8(9) . . . . ?
Fe1 C3 C4 C5 60.5(9) . . . . ?
Fe1 C4 C5 C1 59.3(9) . . . . ?
Fe1 C6 C7 C8 -58.4(10) . . . . ?
Fe1 C6 C10 C9 57.8(9) . . . . ?
Fe1 C7 C8 C9 -59.7(10) . . . . ?
Fe1 C8 C9 C10 -59.5(9) . . . . ?
Fe1 C9 C10 C6 -59.2(9) . . . . ?
Fe2 C11 C12 C13 58.4(10) . . . . ?
Fe2 C11 C15 C14 -57.8(10) . . . . ?
Fe2 C12 C13 C14 58.5(10) . . . . ?
Fe2 C13 C14 C15 60.4(9) . . . . ?
Fe2 C14 C15 C11 59.1(9) . . . . ?
Fe2 C16 C17 C18 -57.7(9) . . . . ?
Fe2 C16 C20 C19 58.0(9) . . . . ?
Fe2 C17 C18 C19 -61.4(9) . . . . ?
Fe2 C18 C19 C20 -58.6(9) . . . . ?
Fe2 C19 C20 C16 -58.9(9) . . . . ?
Fe3 C21 C22 C23 58.5(9) . . . . ?
Fe3 C21 C25 C24 -58.4(10) . . . . ?
Fe3 C22 C23 C24 59.9(9) . . . . ?
Fe3 C23 C24 C25 59.7(9) . . . . ?
Fe3 C24 C25 C21 59.4(9) . . . . ?
Fe3 C26 C27 C28 -59.4(9) . . . . ?
Fe3 C26 C30 C29 58.7(9) . . . . ?
Fe3 C27 C28 C29 -59.7(9) . . . . ?
Fe3 C28 C29 C30 -59.7(9) . . . . ?
Fe3 C29 C30 C26 -59.9(9) . . . . ?
O1 C31 C32 C33 22.7(16) . . . . ?
O2 C35 C36 C37 -30.2(14) . . . . ?
C1 C2 C3 Fe1 -60.2(9) . . . . ?
C1 C2 C3 C4 -0.3(15) . . . . ?
C2 C1 C5 Fe1 58.2(8) . . . . ?
C2 C1 C5 C4 0.5(14) . . . . ?
C2 C3 C4 Fe1 -59.9(9) . . . . ?
C2 C3 C4 C5 0.6(15) . . . . ?
C3 C4 C5 Fe1 -60.0(9) . . . . ?
C3 C4 C5 C1 -0.7(15) . . . . ?
C5 C1 C2 Fe1 -58.4(8) . . . . ?
C5 C1 C2 C3 -0.1(14) . . . . ?
C6 C7 C8 Fe1 59.5(9) . . . . ?
C6 C7 C8 C9 -0.2(16) . . . . ?
C7 C6 C10 Fe1 -58.3(8) . . . . ?
C7 C6 C10 C9 -0.5(14) . . . . ?
C7 C8 C9 Fe1 59.4(9) . . . . ?
C7 C8 C9 C10 -0.1(15) . . . . ?
C8 C9 C10 Fe1 59.6(10) . . . . ?
C8 C9 C10 C6 0.4(16) . . . . ?
C10 C6 C7 Fe1 58.9(8) . . . . ?
C10 C6 C7 C8 0.4(14) . . . . ?
C11 C12 C13 Fe2 -59.6(10) . . . . ?
C11 C12 C13 C14 -1.1(16) . . . . ?
C12 C11 C15 Fe2 58.9(9) . . . . ?
C12 C11 C15 C14 1.0(15) . . . . ?
C12 C13 C14 Fe2 -58.8(9) . . . . ?
C12 C13 C14 C15 1.7(15) . . . . ?
C13 C14 C15 Fe2 -60.7(9) . . . . ?
C13 C14 C15 C11 -1.7(15) . . . . ?
C15 C11 C12 Fe2 -58.4(8) . . . . ?
C15 C11 C12 C13 0.1(15) . . . . ?
C16 C17 C18 Fe2 59.2(9) . . . . ?
C16 C17 C18 C19 -2.2(15) . . . . ?
C17 C16 C20 Fe2 -58.7(8) . . . . ?
C17 C16 C20 C19 -0.7(14) . . . . ?
C17 C18 C19 Fe2 60.3(8) . . . . ?
C17 C18 C19 C20 1.7(14) . . . . ?
C18 C19 C20 Fe2 58.2(9) . . . . ?
C18 C19 C20 C16 -0.6(15) . . . . ?
C20 C16 C17 Fe2 59.5(8) . . . . ?
C20 C16 C17 C18 1.8(14) . . . . ?
C21 C22 C23 Fe3 -59.6(9) . . . . ?
C21 C22 C23 C24 0.3(15) . . . . ?
C22 C21 C25 Fe3 58.8(8) . . . . ?
C22 C21 C25 C24 0.4(14) . . . . ?
C22 C23 C24 Fe3 -59.8(9) . . . . ?
C22 C23 C24 C25 -0.1(14) . . . . ?
C23 C24 C25 Fe3 -59.7(9) . . . . ?
C23 C24 C25 C21 -0.2(15) . . . . ?
C25 C21 C22 Fe3 -58.9(8) . . . . ?
C25 C21 C22 C23 -0.4(14) . . . . ?
C26 C27 C28 Fe3 61.2(9) . . . . ?
C26 C27 C28 C29 1.4(15) . . . . ?
C27 C26 C30 Fe3 -57.8(8) . . . . ?
C27 C26 C30 C29 0.9(14) . . . . ?
C27 C28 C29 Fe3 58.9(9) . . . . ?
C27 C28 C29 C30 -0.8(15) . . . . ?
C28 C29 C30 Fe3 59.8(9) . . . . ?
C28 C29 C30 C26 -0.1(15) . . . . ?
C30 C26 C27 Fe3 58.0(8) . . . . ?
C30 C26 C27 C28 -1.4(14) . . . . ?
C31 O1 C34 C33 38.2(14) . . . . ?
C31 C32 C33 C34 0.4(16) . . . . ?
C32 C33 C34 O1 -23.2(16) . . . . ?
C34 O1 C31 C32 -38.3(15) . . . . ?
C35 O2 C38 C37 -30.6(13) . . . . ?
C35 C36 C37 C38 11.4(14) . . . . ?
C36 C37 C38 O2 11.2(14) . . . . ?
C38 O2 C35 C36 38.8(14) . . . . ?
Li1 O1 C31 C32 96.3(15) . . . . ?
Li1 O1 C34 C33 -97.2(15) . . . . ?
Li1 C1 C2 Fe1 152.3(11) . . . . ?
Li1 C1 C2 C3 -149.4(12) . . . . ?
Li1 C1 C5 Fe1 -156.2(13) . . . . ?
Li1 C1 C5 C4 146.1(13) . . . . ?
Li1 C11 C12 Fe2 153.9(11) . . . . ?
Li1 C11 C12 C13 -147.7(12) . . . . ?
Li1 C11 C15 Fe2 -156.1(13) . . . . ?
Li1 C11 C15 C14 146.0(13) . . . . ?
Li1 C21 C22 Fe3 154.0(11) . . . . ?
Li1 C21 C22 C23 -147.5(12) . . . . ?
Li1 C21 C25 Fe3 -157.1(12) . . . . ?
Li1 C21 C25 C24 144.5(12) . . . . ?
Li2 O2 C35 C36 -88.9(14) . . . . ?
Li2 O2 C38 C37 102.4(12) . . . . ?
Li2 C6 C7 Fe1 -159.0(13) . . . . ?
Li2 C6 C7 C8 142.5(13) . . . . ?
Li2 C6 C10 Fe1 152.3(10) . . . . ?
Li2 C6 C10 C9 -149.8(11) . . . . ?
Li2 C16 C17 Fe2 -160.8(14) . . . . ?
Li2 C16 C17 C18 141.6(14) . . . . ?
Li2 C16 C20 Fe2 151.0(10) . . . . ?
Li2 C16 C20 C19 -150.9(11) . . . . ?
Li2 C26 C27 Fe3 -162.4(14) . . . . ?
Li2 C26 C27 C28 138.3(14) . . . . ?
Li2 C26 C30 Fe3 154.1(10) . . . . ?
Li2 C26 C30 C29 -147.2(11) . . . . ?
Ho1D C1D C2D Fe1D 70.4(8) . . . . ?
Ho1D C1D C2D C3D 128.4(10) . . . . ?
Ho1D C1D C5D Fe1D -76.6(7) . . . . ?
Ho1D C1D C5D C4D -134.6(10) . . . . ?
Ho1D C6D C7D Fe1D -72.9(7) . . . . ?
Ho1D C6D C7D C8D -132.1(10) . . . . ?
Ho1D C6D C10D Fe1D 74.1(7) . . . . ?
Ho1D C6D C10D C9D 132.3(9) . . . . ?
Ho1D C11D C12D Fe2D 72.1(8) . . . . ?
Ho1D C11D C12D C13D 130.7(10) . . . . ?
Ho1D C11D C15D Fe2D -75.1(7) . . . . ?
Ho1D C11D C15D C14D -133.3(10) . . . . ?
Ho1D C16D C17D Fe2D -71.5(8) . . . . ?
Ho1D C16D C17D C18D -130.7(10) . . . . ?
Ho1D C16D C20D Fe2D 76.7(6) . . . . ?
Ho1D C16D C20D C19D 135.1(9) . . . . ?
Ho1D C21D C22D Fe3D 70.2(8) . . . . ?
Ho1D C21D C22D C23D 128.7(10) . . . . ?
Ho1D C21D C25D Fe3D -75.8(7) . . . . ?
Ho1D C21D C25D C24D -132.7(10) . . . . ?
Ho1D C26D C27D Fe3D -70.9(7) . . . . ?
Ho1D C26D C27D C28D -129.4(10) . . . . ?
Ho1D C26D C30D Fe3D 74.7(6) . . . . ?
Ho1D C26D C30D C29D 134.1(9) . . . . ?
Fe1D C1D C2D C3D 57.9(9) . . . . ?
Fe1D C1D C5D C4D -58.1(10) . . . . ?
Fe1D C2D C3D C4D 59.8(9) . . . . ?
Fe1D C3D C4D C5D 59.5(9) . . . . ?
Fe1D C4D C5D C1D 59.2(10) . . . . ?
Fe1D C6D C7D C8D -59.2(9) . . . . ?
Fe1D C6D C10D C9D 58.3(9) . . . . ?
Fe1D C7D C8D C9D -60.0(9) . . . . ?
Fe1D C8D C9D C10D -60.1(9) . . . . ?
Fe1D C9D C10D C6D -59.8(9) . . . . ?
Fe2D C11D C12D C13D 58.7(9) . . . . ?
Fe2D C11D C15D C14D -58.2(10) . . . . ?
Fe2D C12D C13D C14D 59.3(9) . . . . ?
Fe2D C13D C14D C15D 60.1(9) . . . . ?
Fe2D C14D C15D C11D 59.6(10) . . . . ?
Fe2D C16D C17D C18D -59.3(10) . . . . ?
Fe2D C16D C20D C19D 58.4(9) . . . . ?
Fe2D C17D C18D C19D -58.3(9) . . . . ?
Fe2D C18D C19D C20D -60.4(9) . . . . ?
Fe2D C19D C20D C16D -60.1(9) . . . . ?
Fe3D C21D C22D C23D 58.5(10) . . . . ?
Fe3D C21D C25D C24D -57.0(9) . . . . ?
Fe3D C22D C23D C24D 59.5(9) . . . . ?
Fe3D C23D C24D C25D 60.5(9) . . . . ?
Fe3D C24D C25D C21D 58.5(9) . . . . ?
Fe3D C26D C27D C28D -58.5(9) . . . . ?
Fe3D C26D C30D C29D 59.5(9) . . . . ?
Fe3D C27D C28D C29D -60.0(9) . . . . ?
Fe3D C28D C29D C30D -58.8(8) . . . . ?
Fe3D C29D C30D C26D -60.8(9) . . . . ?
O1D C31D C32D C33D 31.5(15) . . . . ?
O2D C35D C36D C37D -30.6(14) . . . . ?
C1D C2D C3D Fe1D -58.9(9) . . . . ?
C1D C2D C3D C4D 0.9(15) . . . . ?
C2D C1D C5D Fe1D 59.3(8) . . . . ?
C2D C1D C5D C4D 1.3(14) . . . . ?
C2D C3D C4D Fe1D -59.6(9) . . . . ?
C2D C3D C4D C5D -0.1(14) . . . . ?
C3D C4D C5D Fe1D -60.0(9) . . . . ?
C3D C4D C5D C1D -0.8(15) . . . . ?
C5D C1D C2D Fe1D -59.2(8) . . . . ?
C5D C1D C2D C3D -1.3(14) . . . . ?
C6D C7D C8D Fe1D 60.6(9) . . . . ?
C6D C7D C8D C9D 0.6(15) . . . . ?
C7D C6D C10D Fe1D -58.0(8) . . . . ?
C7D C6D C10D C9D 0.3(14) . . . . ?
C7D C8D C9D Fe1D 59.7(9) . . . . ?
C7D C8D C9D C10D -0.4(15) . . . . ?
C8D C9D C10D Fe1D 59.9(9) . . . . ?
C8D C9D C10D C6D 0.1(15) . . . . ?
C10D C6D C7D Fe1D 58.7(8) . . . . ?
C10D C6D C7D C8D -0.5(14) . . . . ?
C11D C12D C13D Fe2D -60.0(9) . . . . ?
C11D C12D C13D C14D -0.6(15) . . . . ?
C12D C11D C15D Fe2D 58.5(8) . . . . ?
C12D C11D C15D C14D 0.3(14) . . . . ?
C12D C13D C14D Fe2D -59.3(9) . . . . ?
C12D C13D C14D C15D 0.8(15) . . . . ?
C13D C14D C15D Fe2D -60.3(10) . . . . ?
C13D C14D C15D C11D -0.7(16) . . . . ?
C15D C11D C12D Fe2D -58.5(8) . . . . ?
C15D C11D C12D C13D 0.2(14) . . . . ?
C16D C17D C18D Fe2D 60.4(9) . . . . ?
C16D C17D C18D C19D 2.1(15) . . . . ?
C17D C16D C20D Fe2D -58.3(8) . . . . ?
C17D C16D C20D C19D 0.1(14) . . . . ?
C17D C18D C19D Fe2D 58.5(9) . . . . ?
C17D C18D C19D C20D -2.0(15) . . . . ?
C18D C19D C20D Fe2D 61.2(9) . . . . ?
C18D C19D C20D C16D 1.2(15) . . . . ?
C20D C16D C17D Fe2D 57.9(8) . . . . ?
C20D C16D C17D C18D -1.3(14) . . . . ?
C21D C22D C23D Fe3D -59.9(10) . . . . ?
C21D C22D C23D C24D -0.4(16) . . . . ?
C22D C21D C25D Fe3D 58.3(8) . . . . ?
C22D C21D C25D C24D 1.3(14) . . . . ?
C22D C23D C24D Fe3D -59.3(9) . . . . ?
C22D C23D C24D C25D 1.2(15) . . . . ?
C23D C24D C25D Fe3D -60.2(9) . . . . ?
C23D C24D C25D C21D -1.6(15) . . . . ?
C25D C21D C22D Fe3D -59.0(8) . . . . ?
C25D C21D C22D C23D -0.5(15) . . . . ?
C26D C27D C28D Fe3D 59.8(9) . . . . ?
C26D C27D C28D C29D -0.1(15) . . . . ?
C27D C26D C30D Fe3D -58.5(8) . . . . ?
C27D C26D C30D C29D 1.0(14) . . . . ?
C27D C28D C29D Fe3D 59.5(9) . . . . ?
C27D C28D C29D C30D 0.7(14) . . . . ?
C28D C29D C30D Fe3D 59.8(9) . . . . ?
C28D C29D C30D C26D -1.1(15) . . . . ?
C30D C26D C27D Fe3D 58.0(8) . . . . ?
C30D C26D C27D C28D -0.5(14) . . . . ?
C31D O1D C34D C33D 30.8(15) . . . . ?
C31D C32D C33D C34D -13.0(16) . . . . ?
C32D C33D C34D O1D -9.8(16) . . . . ?
C34D O1D C31D C32D -39.7(14) . . . . ?
C35D O2D C38D C37D -30.4(14) . . . . ?
C35D C36D C37D C38D 12.3(15) . . . . ?
C36D C37D C38D O2D 10.0(15) . . . . ?
C38D O2D C35D C36D 38.5(13) . . . . ?
Li1D O1D C31D C32D 102.9(13) . . . . ?
Li1D O1D C34D C33D -108.5(14) . . . . ?
Li1D C1D C2D Fe1D 153.8(11) . . . . ?
Li1D C1D C2D C3D -148.3(11) . . . . ?
Li1D C1D C5D Fe1D -158.0(12) . . . . ?
Li1D C1D C5D C4D 143.9(12) . . . . ?
Li1D C11D C12D Fe2D 154.1(10) . . . . ?
Li1D C11D C12D C13D -147.2(11) . . . . ?
Li1D C11D C15D Fe2D -157.9(13) . . . . ?
Li1D C11D C15D C14D 143.9(13) . . . . ?
Li1D C21D C22D Fe3D 152.8(11) . . . . ?
Li1D C21D C22D C23D -148.7(12) . . . . ?
Li1D C21D C25D Fe3D -156.4(11) . . . . ?
Li1D C21D C25D C24D 146.7(12) . . . . ?
Li2D O2D C35D C36D -94.6(13) . . . . ?
Li2D O2D C38D C37D 104.9(12) . . . . ?
Li2D C6D C7D Fe1D -161.0(14) . . . . ?
Li2D C6D C7D C8D 139.8(14) . . . . ?
Li2D C6D C10D Fe1D 150.2(10) . . . . ?
Li2D C6D C10D C9D -151.5(11) . . . . ?
Li2D C16D C17D Fe2D -164.1(14) . . . . ?
Li2D C16D C17D C18D 136.7(14) . . . . ?
Li2D C16D C20D Fe2D 151.3(9) . . . . ?
Li2D C16D C20D C19D -150.3(11) . . . . ?
Li2D C26D C27D Fe3D -160.8(14) . . . . ?
Li2D C26D C27D C28D 140.7(14) . . . . ?
Li2D C26D C30D Fe3D 150.0(9) . . . . ?
Li2D C26D C30D C29D -150.6(11) . . . . ?
O3 C39 C40 C41 -8.5(17) . . . . ?
O4 C43 C44 C45 26(3) . . . . ?
O4 C43 C44 C45A -7(7) . . . . ?
O4 C46 C45A C44 -23(11) . . . . ?
O5 C47 C48 C49 -28.2(15) . . . . ?
O6 C51 C52 C53 17.8(15) . . . . ?
C39 O3 C42 C41 -35.3(14) . . . . ?
C39 C40 C41 C42 -12.0(17) . . . . ?
C40 C41 C42 O3 29.0(15) . . . . ?
C42 O3 C39 C40 27.4(15) . . . . ?
C43 O4 C46 C45 -12(3) . . . . ?
C43 O4 C46 C45A 19(6) . . . . ?
C43 C44 C45 C46 -33(4) . . . . ?
C43 C44 C45A C46 18(11) . . . . ?
C44 C45 C46 O4 28(4) . . . . ?
C46 O4 C43 C44 -7.4(17) . . . . ?
C47 O5 C50 C49 14.5(15) . . . . ?
C47 C48 C49 C50 36.4(15) . . . . ?
C48 C49 C50 O5 -32.4(16) . . . . ?
C50 O5 C47 C48 8.8(15) . . . . ?
C51 O6 C54 C53 -27.1(14) . . . . ?
C51 C52 C53 C54 -33.4(15) . . . . ?
C52 C53 C54 O6 37.0(14) . . . . ?
C54 O6 C51 C52 5.3(15) . . . . ?
Li3 O3 C39 C40 -171.4(13) . . . . ?
Li3 O3 C42 C41 166.5(13) . . . . ?
Li3 O4 C43 C44 179.8(15) . . . . ?
Li3 O4 C46 C45 160(3) . . . . ?
Li3 O4 C46 C45A -169(6) . . . . ?
Li3 O5 C47 C48 -167.2(12) . . . . ?
Li3 O5 C50 C49 -170.3(14) . . . . ?
Li3 O6 C51 C52 179.8(12) . . . . ?
Li3 O6 C54 C53 159.2(13) . . . . ?
O3D C39D C40D C41D -29.0(16) . . . . ?
O5D C47D C48D C49D -34.1(14) . . . . ?
O6D C51D C52D C53D -28.8(17) . . . . ?
C39D O3D C42D C41D -27.2(15) . . . . ?
C39D O3D Li3D O5D 36.7(18) . . . . ?
C39D O3D Li3D O6D 159.5(12) . . . . ?
C39D O3D Li3D O4D -85(3) . . . . ?
C39D O3D Li3D O4E -79(2) . . . . ?
C39D C40D C41D C42D 12.0(18) . . . . ?
C40D C41D C42D O3D 8.6(18) . . . . ?
C42D O3D C39D C40D 35.5(15) . . . . ?
C42D O3D Li3D O5D -174.0(11) . . . . ?
C42D O3D Li3D O6D -51.1(18) . . . . ?
C42D O3D Li3D O4D 64(4) . . . . ?
C42D O3D Li3D O4E 70(2) . . . . ?
O4D C43D C44D C45D -5(7) . . . . ?
C43D O4D C46D C45D 36(7) . . . . ?
C43D C44D C45D C46D 29(7) . . . . ?
C44D C45D C46D O4D -40(7) . . . . ?
C46D O4D C43D C44D -20(8) . . . . ?
O4E C43E C44E C45E -3(4) . . . . ?
C43E O4E C46E C45E -23(4) . . . . ?
C43E C44E C45E C46E -10(3) . . . . ?
C44E C45E C46E O4E 21(4) . . . . ?
C46E O4E C43E C44E 15(4) . . . . ?
C47D O5D C50D C49D 3.7(15) . . . . ?
C47D C48D C49D C50D 35.8(14) . . . . ?
C48D C49D C50D O5D -24.8(15) . . . . ?
C50D O5D C47D C48D 19.1(14) . . . . ?
C51D O6D C54D C53D 13.9(17) . . . . ?
C51D C52D C53D C54D 36.5(16) . . . . ?
C52D C53D C54D O6D -31.1(16) . . . . ?
C54D O6D C51D C52D 9.5(18) . . . . ?
Li3D O3D C39D C40D -170.6(12) . . . . ?
Li3D O3D C42D C41D 179.1(13) . . . . ?
Li3D O5D C47D C48D -142.2(12) . . . . ?
Li3D O5D C50D C49D 164.8(12) . . . . ?
Li3D O6D C51D C52D -173.7(14) . . . . ?
Li3D O6D C54D C53D -162.6(14) . . . . ?
Li3D O4D C43D C44D -163(5) . . . . ?
Li3D O4D C46D C45D 177(5) . . . . ?
Li3D O4E C43E C44E -174(3) . . . . ?
Li3D O4E C46E C45E 166(3) . . . . ?
